data_7238812
loop_
_publ_author_name
'Chorazy, Szymon'
'Nakabayashi, Koji'
'Ozaki, Noriaki'
'Pe\/lka, Robert'
'Fic, Tomasz'
'Mlynarski, Jacek'
'Sieklucka, Barbara'
'Ohkoshi, Shin-ichi'

_publ_section_title
;
 Thermal switching between blue and red luminescence in magnetic chiral
 cyanido-bridged EuIII--WVcoordination helices
;
_journal_issue 4
_journal_name_full 'RSC Adv.'
_journal_page_first 1065
_journal_paper_doi 10.1039/C2RA23033J
_journal_volume 3
_journal_year 2013
_chemical_absolute_configuration rmad
_chemical_formula_sum 'C114 H147 Eu3 N46 O23 W3'
_chemical_formula_weight 3537.21
_space_group_IT_number 4
_space_group_name_Hall 'P 2yb'
_space_group_name_H-M_alt 'P 1 21 1'
_symmetry_cell_setting monoclinic
_symmetry_space_group_name_Hall 'P 2yb'
_symmetry_space_group_name_H-M 'P 1 21 1'
_atom_sites_solution_hydrogens geom
_atom_sites_solution_primary direct
_atom_sites_solution_secondary difmap
_audit_creation_method SHELXL-97
_cell_angle_alpha 90.00
_cell_angle_beta 95.6620(10)
_cell_angle_gamma 90.00
_cell_formula_units_Z 2
_cell_length_a 13.1255(3)
_cell_length_b 18.6363(3)
_cell_length_c 30.2302(6)
_cell_measurement_temperature 90(2)
_cell_volume 7358.6(3)
_computing_cell_refinement 'RAPID AUTO'
_computing_data_collection 'RAPID AUTO'
_computing_data_reduction 'RAPID AUTO'
_computing_molecular_graphics 'Mercury 2.3'
_computing_structure_refinement 'SHELXL-97 (Sheldrick, 1997)'
_computing_structure_solution 'SHELXS-97 (Sheldrick, 1990)'
_diffrn_ambient_temperature 90(2)
_diffrn_measured_fraction_theta_full 0.996
_diffrn_measured_fraction_theta_max 0.996
_diffrn_measurement_device_type 'Rigaku R-AXIS RAPID'
_diffrn_radiation_monochromator graphite
_diffrn_radiation_source 'fine-focus sealed tube'
_diffrn_radiation_type MoK\a
_diffrn_radiation_wavelength 0.71075
_diffrn_reflns_av_R_equivalents 0.0507
_diffrn_reflns_av_sigmaI/netI 0.0768
_diffrn_reflns_limit_h_max 15
_diffrn_reflns_limit_h_min -17
_diffrn_reflns_limit_k_max 24
_diffrn_reflns_limit_k_min -24
_diffrn_reflns_limit_l_max 39
_diffrn_reflns_limit_l_min -39
_diffrn_reflns_number 72119
_diffrn_reflns_theta_full 27.48
_diffrn_reflns_theta_max 27.48
_diffrn_reflns_theta_min 3.08
_exptl_absorpt_coefficient_mu 3.671
_exptl_absorpt_correction_T_max 0.7578
_exptl_absorpt_correction_T_min 0.5272
_exptl_absorpt_correction_type multi-scan
_exptl_absorpt_process_details 'ABSCOR (Rigaku, 1995)'
_exptl_crystal_colour yellow
_exptl_crystal_density_diffrn 1.596
_exptl_crystal_density_method 'not measured'
_exptl_crystal_description needle
_exptl_crystal_F_000 3496
_exptl_crystal_size_max 0.20
_exptl_crystal_size_mid 0.12
_exptl_crystal_size_min 0.08
_refine_diff_density_max 1.386
_refine_diff_density_min -1.543
_refine_diff_density_rms 0.145
_refine_ls_abs_structure_details 'Flack H D (1983), Acta Cryst. A39, 876-881'
_refine_ls_abs_structure_Flack 0.018(4)
_refine_ls_extinction_method none
_refine_ls_goodness_of_fit_ref 1.075
_refine_ls_hydrogen_treatment mixed
_refine_ls_matrix_type full
_refine_ls_number_parameters 1802
_refine_ls_number_reflns 33394
_refine_ls_number_restraints 173
_refine_ls_restrained_S_all 1.081
_refine_ls_R_factor_all 0.0452
_refine_ls_R_factor_gt 0.0410
_refine_ls_shift/su_max 0.059
_refine_ls_shift/su_mean 0.001
_refine_ls_structure_factor_coef Fsqd
_refine_ls_weighting_details 'calc w=1/[\s^2^(Fo^2^)+(0.0000P)^2^+20.0086P] where P=(Fo^2^+2Fc^2^)/3'
_refine_ls_weighting_scheme calc
_refine_ls_wR_factor_gt 0.0835
_refine_ls_wR_factor_ref 0.0862
_reflns_number_gt 31116
_reflns_number_total 33394
_reflns_threshold_expression >2sigma(I)
_cod_data_source_file c2ra23033j.txt
_cod_data_source_block shelxl
_cod_original_sg_symbol_H-M 'P 21'
_cod_database_code 7238812

loop_
_symmetry_equiv_pos_as_xyz
'x, y, z'
'-x, y+1/2, -z'

loop_
_atom_site_label
_atom_site_type_symbol
_atom_site_fract_x
_atom_site_fract_y
_atom_site_fract_z
_atom_site_U_iso_or_equiv
_atom_site_adp_type
_atom_site_occupancy
_atom_site_symmetry_multiplicity
_atom_site_calc_flag
_atom_site_refinement_flags
_atom_site_disorder_assembly
_atom_site_disorder_group
W1 W 0.30857(2) 0.251616(13) 0.631477(9) 0.01148(6) Uani 1 1 d . . .
W2 W 0.06534(2) 0.222130(13) 0.288253(9) 0.01329(6) Uani 1 1 d . . .
W3 W -0.31187(3) 0.300071(15) -0.040372(9) 0.02250(7) Uani 1 1 d . . .
Eu1 Eu 0.65517(3) 0.224051(18) 0.771852(11) 0.01512(7) Uani 1 1 d . A .
Eu2 Eu 0.18405(2) 0.378507(15) 0.455022(10) 0.00920(6) Uani 1 1 d . . .
Eu3 Eu -0.26575(3) 0.198018(17) 0.142394(11) 0.01640(7) Uani 1 1 d . B .
O1L O 0.8922(4) 0.0569(3) 0.83551(18) 0.0305(13) Uani 1 1 d . . .
O2L O 0.8162(4) 0.2794(3) 0.64474(17) 0.0267(12) Uani 1 1 d . . .
O3L O -0.0237(3) 0.5583(2) 0.38545(17) 0.0187(11) Uani 1 1 d . . .
O4L O 0.4457(4) 0.5250(2) 0.52124(18) 0.0211(11) Uani 1 1 d . . .
O5L O -0.4893(5) 0.0187(3) 0.0837(2) 0.0427(16) Uani 1 1 d . . .
O6L O -0.4384(4) 0.2541(3) 0.26808(17) 0.0266(11) Uani 1 1 d . . .
O1D O 0.6231(4) 0.1202(2) 0.72504(17) 0.0200(11) Uani 1 1 d . . .
O3D O 0.5855(4) 0.3410(2) 0.78190(16) 0.0244(12) Uani 1 1 d . . .
O4D O 0.8064(4) 0.2910(3) 0.79567(19) 0.0361(14) Uani 1 1 d . . .
O5D O 0.2674(4) 0.4166(2) 0.39200(16) 0.0180(10) Uani 1 1 d . . .
O6D O 0.2916(3) 0.2800(2) 0.44429(16) 0.0158(10) Uani 1 1 d . . .
O7D O 0.0626(3) 0.2888(2) 0.47523(15) 0.0136(10) Uani 1 1 d U . .
O8D O 0.1030(4) 0.4358(2) 0.51268(16) 0.0171(10) Uani 1 1 d . . .
O9D O -0.4236(4) 0.2617(3) 0.11966(18) 0.0323(13) Uani 1 1 d . . .
O10D O -0.1984(5) 0.3124(3) 0.13572(18) 0.0353(14) Uani 1 1 d . . .
O11D O -0.1152(4) 0.1567(3) 0.11435(19) 0.0305(13) Uani 1 1 d . . .
O1S O 0.5293(10) 0.2729(5) 0.3889(4) 0.133(5) Uani 1 1 d . . .
N1A N 0.2056(5) 0.3277(3) 0.7161(2) 0.0333(16) Uani 1 1 d . . .
N2A N 0.2623(5) 0.1156(3) 0.6970(2) 0.0221(13) Uani 1 1 d . . .
N3A N 0.0585(4) 0.2392(3) 0.6038(2) 0.0239(14) Uani 1 1 d . . .
N4A N 0.2460(4) 0.3217(3) 0.53161(19) 0.0153(12) Uani 1 1 d . . .
N5A N 0.2846(5) 0.1099(3) 0.5644(2) 0.0278(15) Uani 1 1 d . . .
N6A N 0.5263(4) 0.2363(3) 0.58545(19) 0.0182(12) Uani 1 1 d . . .
N7A N 0.4989(4) 0.2455(3) 0.71270(19) 0.0190(12) Uani 1 1 d . . .
N8A N 0.3869(5) 0.4211(3) 0.6344(2) 0.0293(15) Uani 1 1 d . . .
N1B N -0.1130(5) 0.2166(3) 0.2030(2) 0.0224(13) Uani 1 1 d . . .
N2B N 0.1178(5) 0.0796(3) 0.2281(2) 0.0309(16) Uani 1 1 d . . .
N3B N 0.0834(5) 0.0899(3) 0.3624(2) 0.0264(15) Uani 1 1 d . . .
N4B N 0.3129(5) 0.1986(4) 0.3165(2) 0.0341(16) Uani 1 1 d . . .
N5B N -0.1630(5) 0.1991(3) 0.3257(2) 0.0263(14) Uani 1 1 d . . .
N6B N -0.0159(5) 0.3908(3) 0.2772(2) 0.0284(15) Uani 1 1 d . . .
N7B N 0.1104(4) 0.3081(3) 0.3841(2) 0.0185(12) Uani 1 1 d . . .
N8B N 0.1850(5) 0.2921(4) 0.2063(2) 0.0363(17) Uani 1 1 d . . .
N1C N -0.2729(5) 0.2293(3) 0.0604(2) 0.0299(15) Uani 1 1 d . . .
N2C N -0.5547(6) 0.3336(4) -0.0782(3) 0.046(2) Uani 1 1 d . . .
N3C N -0.2812(7) 0.4444(4) -0.1004(3) 0.046(2) Uani 1 1 d . . .
N4C N 0.6619(5) 0.2489(3) 0.8541(2) 0.0286(14) Uani 1 1 d . . .
N5C N -0.0982(7) 0.3775(5) 0.0044(3) 0.064(2) Uani 1 1 d . . .
N6C N -0.3933(7) 0.4188(4) 0.0296(3) 0.057(3) Uani 1 1 d . . .
N7C N -0.4434(7) 0.1488(4) -0.0418(3) 0.054(2) Uani 1 1 d . . .
N8C N -0.1211(7) 0.1870(5) -0.0524(3) 0.065(3) Uani 1 1 d . . .
N1L N 0.7481(5) 0.1211(3) 0.8175(2) 0.0223(13) Uani 1 1 d . . .
N2L N 0.8224(4) 0.1715(3) 0.74307(19) 0.0189(12) Uani 1 1 d . . .
N3L N 0.7134(4) 0.2799(3) 0.70058(19) 0.0193(12) Uani 1 1 d . . .
N4L N 0.0406(4) 0.4528(3) 0.41287(18) 0.0118(11) Uani 1 1 d . . .
N5L N 0.2075(4) 0.5198(3) 0.45328(18) 0.0121(11) Uani 1 1 d . . .
N6L N 0.3551(4) 0.4310(3) 0.49100(18) 0.0115(11) Uani 1 1 d . . .
N7L N -0.3593(5) 0.0968(3) 0.09585(19) 0.0200(13) Uani 1 1 d . . .
N8L N -0.4300(5) 0.1427(3) 0.1729(2) 0.0222(13) Uani 1 1 d . . .
N9L N -0.3264(4) 0.2530(3) 0.21498(19) 0.0213(12) Uani 1 1 d . . .
N1D N 0.5309(4) 0.0608(3) 0.6697(2) 0.0189(13) Uani 1 1 d . . .
N3D N 0.4432(5) 0.4049(3) 0.7914(2) 0.0260(14) Uani 1 1 d . . .
N4D N 0.9255(10) 0.3325(8) 0.8477(4) 0.119(5) Uani 1 1 d . . .
N5D N 0.3061(4) 0.4025(3) 0.32123(19) 0.0169(12) Uani 1 1 d . . .
N6D N 0.3424(4) 0.1651(3) 0.4439(2) 0.0198(13) Uani 1 1 d . . .
N7D N 0.0238(4) 0.1695(3) 0.47279(19) 0.0180(12) Uani 1 1 d . . .
N8D N 0.0712(5) 0.4379(3) 0.5853(2) 0.0200(13) Uani 1 1 d . . .
N9D N -0.5794(7) 0.2823(5) 0.0847(3) 0.065(3) Uani 1 1 d . . .
N10D N -0.1225(6) 0.4167(3) 0.1232(2) 0.0379(19) Uani 1 1 d . . .
N11D N 0.0488(11) 0.1322(7) 0.1020(5) 0.113(4) Uani 1 1 d DU . .
N1S N 0.5955(9) 0.1611(6) 0.3756(4) 0.082(3) Uani 1 1 d . . .
C1A C 0.2410(5) 0.3008(3) 0.6863(2) 0.0176(14) Uani 1 1 d . . .
C2A C 0.2757(5) 0.1616(3) 0.6738(2) 0.0133(13) Uani 1 1 d U . .
C3A C 0.1444(5) 0.2430(3) 0.6150(2) 0.0170(14) Uani 1 1 d . . .
C4A C 0.2705(5) 0.2971(3) 0.5665(2) 0.0131(13) Uani 1 1 d . . .
C5A C 0.2926(5) 0.1583(3) 0.5885(2) 0.0179(14) Uani 1 1 d . . .
C6A C 0.4504(6) 0.2430(3) 0.6019(2) 0.0164(14) Uani 1 1 d . . .
C7A C 0.4338(5) 0.2479(4) 0.6846(2) 0.0157(13) Uani 1 1 d . . .
C8A C 0.3629(5) 0.3612(3) 0.6332(2) 0.0177(14) Uani 1 1 d U . .
C1B C -0.0486(5) 0.2189(4) 0.2317(2) 0.0183(14) Uani 1 1 d . . .
C2B C 0.0991(6) 0.1275(3) 0.2503(2) 0.0190(15) Uani 1 1 d . . .
C3B C 0.0767(6) 0.1354(3) 0.3371(2) 0.0195(15) Uani 1 1 d . . .
C4B C 0.2284(6) 0.2080(4) 0.3067(2) 0.0225(16) Uani 1 1 d . . .
C5B C -0.0844(5) 0.2105(3) 0.3139(2) 0.0156(14) Uani 1 1 d . . .
C6B C 0.0099(6) 0.3316(4) 0.2810(2) 0.0222(16) Uani 1 1 d U . .
C7B C 0.0949(5) 0.2770(3) 0.3517(2) 0.0123(13) Uani 1 1 d . . .
C8B C 0.1438(6) 0.2682(4) 0.2349(2) 0.0226(16) Uani 1 1 d . . .
C1C C -0.2845(6) 0.2532(4) 0.0247(2) 0.0254(16) Uani 1 1 d . . .
C2C C -0.4687(7) 0.3240(4) -0.0649(3) 0.034(2) Uani 1 1 d . . .
C3C C -0.2919(7) 0.3951(4) -0.0791(3) 0.0305(19) Uani 1 1 d . . .
C4C C 0.6724(6) 0.2672(4) 0.8909(3) 0.0249(17) Uani 1 1 d . . .
C5C C -0.1737(7) 0.3509(4) -0.0119(3) 0.0344(19) Uani 1 1 d . . .
C6C C -0.3651(8) 0.3790(4) 0.0043(3) 0.043(2) Uani 1 1 d . . .
C7C C -0.3961(7) 0.2014(4) -0.0405(3) 0.0309(19) Uani 1 1 d . . .
C8C C -0.1882(7) 0.2242(5) -0.0482(3) 0.039(2) Uani 1 1 d . . .
C1L C 0.7287(5) 0.0802(4) 0.8588(2) 0.0193(15) Uani 1 1 d . . .
H1L H 0.7063 0.1143 0.8815 0.023 Uiso 1 1 calc R . .
C2L C 0.8349(6) 0.0513(4) 0.8747(3) 0.0268(17) Uani 1 1 d . . .
H2L1 H 0.8674 0.0806 0.8996 0.032 Uiso 1 1 calc R . .
H2L2 H 0.8311 0.0009 0.8846 0.032 Uiso 1 1 calc R . .
C3L C 0.8352(6) 0.1013(4) 0.8080(3) 0.0223(16) Uani 1 1 d . . .
C4L C 0.8799(6) 0.1240(4) 0.7677(3) 0.0248(16) Uani 1 1 d . . .
C5L C 0.9749(6) 0.1005(4) 0.7554(3) 0.0278(17) Uani 1 1 d . . .
H5L H 1.0148 0.0669 0.7733 0.033 Uiso 1 1 calc R . .
C6L C 1.0097(6) 0.1272(4) 0.7165(3) 0.0334(19) Uani 1 1 d . . .
H6L H 1.0732 0.1117 0.7073 0.040 Uiso 1 1 calc R . .
C7L C 0.9502(6) 0.1767(4) 0.6917(3) 0.0307(18) Uani 1 1 d . . .
H7L H 0.9724 0.1962 0.6652 0.037 Uiso 1 1 calc R . .
C8L C 0.8576(6) 0.1975(4) 0.7061(2) 0.0230(15) Uani 1 1 d . . .
C9L C 0.7919(5) 0.2534(4) 0.6840(2) 0.0216(15) Uani 1 1 d . . .
C10L C 0.7346(6) 0.3293(4) 0.6308(2) 0.0291(18) Uani 1 1 d . . .
H10A H 0.6879 0.3086 0.6064 0.035 Uiso 1 1 calc R . .
H10B H 0.7630 0.3748 0.6203 0.035 Uiso 1 1 calc R . .
C11L C 0.6772(6) 0.3425(3) 0.6723(2) 0.0213(15) Uani 1 1 d . . .
H11L H 0.6015 0.3398 0.6643 0.026 Uiso 1 1 calc R . .
C12L C 0.6459(7) 0.0242(4) 0.8481(3) 0.0320(19) Uani 1 1 d . . .
H12L H 0.5836 0.0494 0.8341 0.038 Uiso 1 1 calc R . .
C13L C 0.6781(7) -0.0328(4) 0.8146(3) 0.036(2) Uani 1 1 d . . .
H13A H 0.6229 -0.0679 0.8086 0.054 Uiso 1 1 calc R . .
H13B H 0.7403 -0.0573 0.8273 0.054 Uiso 1 1 calc R . .
H13C H 0.6914 -0.0091 0.7868 0.054 Uiso 1 1 calc R . .
C14L C 0.6179(8) -0.0113(4) 0.8911(3) 0.041(2) Uani 1 1 d . . .
H4A H 0.5641 -0.0471 0.8839 0.061 Uiso 1 1 calc R . .
H4B H 0.5932 0.0252 0.9107 0.061 Uiso 1 1 calc R . .
H4C H 0.6786 -0.0349 0.9060 0.061 Uiso 1 1 calc R . .
C15L C 0.7058(6) 0.4132(4) 0.6974(3) 0.0297(18) Uani 1 1 d . . .
H15L H 0.6738 0.4120 0.7261 0.036 Uiso 1 1 calc R . .
C16L C 0.8216(7) 0.4227(5) 0.7086(3) 0.047(3) Uani 1 1 d . . .
H16A H 0.8350 0.4678 0.7248 0.070 Uiso 1 1 calc R . .
H16B H 0.8551 0.4239 0.6810 0.070 Uiso 1 1 calc R . .
H16C H 0.8487 0.3825 0.7270 0.070 Uiso 1 1 calc R . .
C17L C 0.6599(8) 0.4771(4) 0.6704(3) 0.047(3) Uani 1 1 d . . .
H7A H 0.5859 0.4702 0.6639 0.071 Uiso 1 1 calc R . .
H7B H 0.6916 0.4807 0.6425 0.071 Uiso 1 1 calc R . .
H7C H 0.6728 0.5214 0.6876 0.071 Uiso 1 1 calc R . .
C18L C -0.0567(5) 0.4322(3) 0.3860(2) 0.0165(14) Uani 1 1 d . . .
H18L H -0.0404 0.4020 0.3602 0.020 Uiso 1 1 calc R . .
C19L C -0.0998(5) 0.5061(4) 0.3685(3) 0.0239(16) Uani 1 1 d . . .
H19A H -0.1087 0.5067 0.3356 0.029 Uiso 1 1 calc R . .
H19B H -0.1667 0.5161 0.3798 0.029 Uiso 1 1 calc R . .
C20L C 0.0489(5) 0.5208(3) 0.4101(2) 0.0159(14) Uani 1 1 d . . .
C21L C 0.1369(5) 0.5611(3) 0.4321(2) 0.0152(14) Uani 1 1 d . . .
C22L C 0.1435(6) 0.6360(3) 0.4310(3) 0.0224(16) Uani 1 1 d . . .
H22L H 0.0905 0.6642 0.4161 0.027 Uiso 1 1 calc R . .
C23L C 0.2302(5) 0.6675(4) 0.4526(3) 0.0235(16) Uani 1 1 d . . .
H23L H 0.2381 0.7182 0.4523 0.028 Uiso 1 1 calc R . .
C24L C 0.3060(6) 0.6244(3) 0.4748(3) 0.0249(17) Uani 1 1 d . . .
H24L H 0.3661 0.6452 0.4895 0.030 Uiso 1 1 calc R . .
C25L C 0.2917(5) 0.5503(3) 0.4750(2) 0.0153(14) Uani 1 1 d . . .
C26L C 0.3637(5) 0.4986(3) 0.4955(2) 0.0141(13) Uani 1 1 d . . .
C27L C 0.4998(6) 0.4595(3) 0.5403(3) 0.0238(16) Uani 1 1 d . . .
H27A H 0.4889 0.4533 0.5720 0.029 Uiso 1 1 calc R . .
H27B H 0.5742 0.4623 0.5375 0.029 Uiso 1 1 calc R . .
C28L C 0.4508(5) 0.3985(3) 0.5122(2) 0.0135(13) Uani 1 1 d . . .
H28L H 0.4336 0.3582 0.5320 0.016 Uiso 1 1 calc R . .
C29L C -0.1266(5) 0.3901(3) 0.4141(2) 0.0160(14) Uani 1 1 d . . .
H29L H -0.0883 0.3464 0.4254 0.019 Uiso 1 1 calc R . .
C30L C -0.2209(6) 0.3647(4) 0.3841(3) 0.0298(19) Uani 1 1 d . . .
H30A H -0.1988 0.3383 0.3587 0.045 Uiso 1 1 calc R . .
H30B H -0.2617 0.4064 0.3734 0.045 Uiso 1 1 calc R . .
H30C H -0.2624 0.3332 0.4011 0.045 Uiso 1 1 calc R . .
C31L C -0.1565(5) 0.4316(4) 0.4545(3) 0.0256(16) Uani 1 1 d . . .
H31A H -0.2007 0.4016 0.4711 0.038 Uiso 1 1 calc R . .
H31B H -0.1933 0.4754 0.4445 0.038 Uiso 1 1 calc R . .
H31C H -0.0946 0.4445 0.4737 0.038 Uiso 1 1 calc R . .
C32L C 0.5162(5) 0.3700(3) 0.4766(2) 0.0178(14) Uani 1 1 d . . .
H32L H 0.4738 0.3339 0.4586 0.021 Uiso 1 1 calc R . .
C33L C 0.6103(5) 0.3314(4) 0.4975(3) 0.0228(16) Uani 1 1 d . . .
H33A H 0.5896 0.2943 0.5179 0.034 Uiso 1 1 calc R . .
H33B H 0.6558 0.3658 0.5141 0.034 Uiso 1 1 calc R . .
H33C H 0.6463 0.3090 0.4742 0.034 Uiso 1 1 calc R . .
C34L C 0.5460(6) 0.4275(4) 0.4447(3) 0.0268(18) Uani 1 1 d . . .
H34A H 0.4842 0.4515 0.4311 0.040 Uiso 1 1 calc R . .
H34B H 0.5823 0.4053 0.4214 0.040 Uiso 1 1 calc R . .
H34C H 0.5907 0.4627 0.4609 0.040 Uiso 1 1 calc R . .
C35L C -0.3443(6) 0.0638(4) 0.0515(3) 0.0261(17) Uani 1 1 d . . .
H35L H -0.3586 0.1014 0.0282 0.031 Uiso 1 1 calc R . .
C36L C -0.4316(8) 0.0087(5) 0.0462(3) 0.046(3) Uani 1 1 d . . .
H36A H -0.4754 0.0169 0.0181 0.056 Uiso 1 1 calc R . .
H36B H -0.4038 -0.0407 0.0460 0.056 Uiso 1 1 calc R . .
C37L C -0.4397(6) 0.0694(3) 0.1086(3) 0.0248(17) Uani 1 1 d . . .
C38L C -0.4839(6) 0.0907(3) 0.1498(3) 0.0232(16) Uani 1 1 d . . .
C39L C -0.5740(6) 0.0632(4) 0.1621(3) 0.0298(18) Uani 1 1 d . . .
H39L H -0.6093 0.0261 0.1454 0.036 Uiso 1 1 calc R . .
C40L C -0.6120(6) 0.0912(4) 0.1997(3) 0.0319(19) Uani 1 1 d . . .
H40L H -0.6737 0.0728 0.2093 0.038 Uiso 1 1 calc R . .
C41L C -0.5599(6) 0.1460(4) 0.2234(3) 0.0289(17) Uani 1 1 d . . .
H41L H -0.5852 0.1666 0.2489 0.035 Uiso 1 1 calc R . .
C42L C -0.4698(6) 0.1691(4) 0.2082(2) 0.0239(16) Uani 1 1 d . . .
C43L C -0.4072(5) 0.2264(4) 0.2302(2) 0.0227(15) Uani 1 1 d . . .
C44L C -0.3586(6) 0.3049(4) 0.2845(3) 0.0304(18) Uani 1 1 d . . .
H44A H -0.3177 0.2856 0.3112 0.036 Uiso 1 1 calc R . .
H44B H -0.3889 0.3513 0.2922 0.036 Uiso 1 1 calc R . .
C45L C -0.2904(6) 0.3141(3) 0.2450(2) 0.0235(16) Uani 1 1 d . . .
H45L H -0.2170 0.3061 0.2562 0.028 Uiso 1 1 calc R . .
C46L C -0.2381(7) 0.0363(6) 0.0486(3) 0.052(3) Uani 1 1 d . . .
H46L H -0.1893 0.0771 0.0547 0.062 Uiso 1 1 calc R . .
C47L C -0.2300(9) 0.0101(6) 0.0005(3) 0.065(3) Uani 1 1 d . . .
H47A H -0.1607 -0.0079 -0.0022 0.098 Uiso 1 1 calc R . .
H47B H -0.2447 0.0501 -0.0202 0.098 Uiso 1 1 calc R . .
H47C H -0.2796 -0.0285 -0.0067 0.098 Uiso 1 1 calc R . .
C48L C -0.2109(11) -0.0230(7) 0.0844(4) 0.088(4) Uani 1 1 d U . .
H48A H -0.1409 -0.0400 0.0822 0.133 Uiso 1 1 calc R . .
H48B H -0.2588 -0.0632 0.0793 0.133 Uiso 1 1 calc R . .
H48C H -0.2160 -0.0030 0.1140 0.133 Uiso 1 1 calc R . .
C49L C -0.3003(6) 0.3843(4) 0.2212(3) 0.0302(18) Uani 1 1 d . . .
H49L H -0.2563 0.3822 0.1961 0.036 Uiso 1 1 calc R . .
C50L C -0.2612(7) 0.4464(5) 0.2519(3) 0.048(3) Uani 1 1 d . . .
H50A H -0.2686 0.4917 0.2354 0.072 Uiso 1 1 calc R . .
H50B H -0.1888 0.4386 0.2621 0.072 Uiso 1 1 calc R . .
H50C H -0.3011 0.4485 0.2776 0.072 Uiso 1 1 calc R . .
C51L C -0.4114(7) 0.4013(4) 0.2014(3) 0.044(2) Uani 1 1 d . . .
H51A H -0.4126 0.4477 0.1861 0.066 Uiso 1 1 calc R . .
H51B H -0.4564 0.4032 0.2254 0.066 Uiso 1 1 calc R . .
H51C H -0.4351 0.3637 0.1802 0.066 Uiso 1 1 calc R . .
C1D C 0.5464(6) 0.0852(3) 0.7114(2) 0.0216(15) Uani 1 1 d . . .
C2D C 0.4424(6) 0.0157(4) 0.6563(3) 0.0291(18) Uani 1 1 d . . .
H2D1 H 0.4426 0.0026 0.6249 0.044 Uiso 1 1 calc R . .
H2D2 H 0.3795 0.0422 0.6605 0.044 Uiso 1 1 calc R . .
H2D3 H 0.4455 -0.0279 0.6745 0.044 Uiso 1 1 calc R . .
C3D C 0.5992(6) 0.0793(4) 0.6357(2) 0.0256(17) Uani 1 1 d . . .
H3D1 H 0.5747 0.0562 0.6076 0.038 Uiso 1 1 calc R . .
H3D2 H 0.6687 0.0626 0.6453 0.038 Uiso 1 1 calc R . .
H3D3 H 0.5998 0.1315 0.6317 0.038 Uiso 1 1 calc R . .
C7D C 0.5144(6) 0.3585(4) 0.8054(2) 0.0244(16) Uani 1 1 d . . .
C8D C 0.4321(8) 0.4349(4) 0.7475(3) 0.043(2) Uani 1 1 d . . .
H8D1 H 0.4321 0.4874 0.7495 0.065 Uiso 1 1 calc R . .
H8D2 H 0.3674 0.4186 0.7317 0.065 Uiso 1 1 calc R . .
H8D3 H 0.4893 0.4192 0.7313 0.065 Uiso 1 1 calc R . .
C9D C 0.3580(6) 0.4175(4) 0.8194(3) 0.039(2) Uani 1 1 d . . .
H9D1 H 0.3107 0.4531 0.8051 0.058 Uiso 1 1 calc R . .
H9D2 H 0.3858 0.4353 0.8487 0.058 Uiso 1 1 calc R . .
H9D3 H 0.3213 0.3724 0.8231 0.058 Uiso 1 1 calc R . .
C10D C 0.8328(8) 0.3351(7) 0.8225(4) 0.065(3) Uani 1 1 d . . .
C11D C 0.9897(11) 0.2624(10) 0.8480(7) 0.157(9) Uani 1 1 d . . .
H11A H 1.0541 0.2690 0.8669 0.236 Uiso 1 1 calc R . .
H11B H 1.0045 0.2510 0.8177 0.236 Uiso 1 1 calc R . .
H11C H 0.9510 0.2229 0.8597 0.236 Uiso 1 1 calc R . .
C12D C 0.9592(13) 0.3832(9) 0.8825(6) 0.128(6) Uani 1 1 d U . .
H12A H 1.0279 0.3700 0.8956 0.192 Uiso 1 1 calc R . .
H12B H 0.9117 0.3822 0.9055 0.192 Uiso 1 1 calc R . .
H12C H 0.9609 0.4315 0.8698 0.192 Uiso 1 1 calc R . .
C13D C 0.3183(5) 0.3868(3) 0.3642(2) 0.0178(14) Uani 1 1 d . . .
C14D C 0.3720(6) 0.3708(4) 0.2909(2) 0.0256(17) Uani 1 1 d . . .
H14A H 0.3522 0.3884 0.2607 0.038 Uiso 1 1 calc R . .
H14B H 0.3651 0.3185 0.2915 0.038 Uiso 1 1 calc R . .
H14C H 0.4432 0.3841 0.2999 0.038 Uiso 1 1 calc R . .
C15D C 0.2269(6) 0.4526(4) 0.3022(3) 0.0279(17) Uani 1 1 d . . .
H15A H 0.2308 0.4567 0.2701 0.042 Uiso 1 1 calc R . .
H15B H 0.2379 0.4998 0.3161 0.042 Uiso 1 1 calc R . .
H15C H 0.1592 0.4345 0.3077 0.042 Uiso 1 1 calc R . .
C16D C 0.2809(5) 0.2181(4) 0.4286(2) 0.0219(15) Uani 1 1 d . . .
C17D C 0.3346(7) 0.0954(4) 0.4211(4) 0.050(3) Uani 1 1 d . . .
H17A H 0.3841 0.0619 0.4361 0.075 Uiso 1 1 calc R . .
H17B H 0.3492 0.1016 0.3902 0.075 Uiso 1 1 calc R . .
H17C H 0.2652 0.0763 0.4218 0.075 Uiso 1 1 calc R . .
C18D C 0.4202(6) 0.1741(4) 0.4804(3) 0.0244(16) Uani 1 1 d . . .
H18A H 0.4563 0.1286 0.4863 0.037 Uiso 1 1 calc R . .
H18B H 0.3884 0.1890 0.5069 0.037 Uiso 1 1 calc R . .
H18C H 0.4689 0.2109 0.4728 0.037 Uiso 1 1 calc R . .
C19D C 0.0836(5) 0.2247(4) 0.4858(2) 0.0181(14) Uani 1 1 d . . .
C20D C -0.0699(6) 0.1799(4) 0.4424(3) 0.0302(19) Uani 1 1 d . . .
H20A H -0.0792 0.2312 0.4359 0.045 Uiso 1 1 calc R . .
H20B H -0.1290 0.1618 0.4564 0.045 Uiso 1 1 calc R . .
H20C H -0.0637 0.1538 0.4147 0.045 Uiso 1 1 calc R . .
C21D C 0.0519(6) 0.0971(3) 0.4848(3) 0.0237(16) Uani 1 1 d . . .
H21A H -0.0016 0.0642 0.4723 0.036 Uiso 1 1 calc R . .
H21B H 0.0598 0.0926 0.5173 0.036 Uiso 1 1 calc R . .
H21C H 0.1168 0.0851 0.4731 0.036 Uiso 1 1 calc R . .
C22D C 0.0595(6) 0.4112(3) 0.5452(2) 0.0197(15) Uani 1 1 d . . .
C23D C 0.0151(7) 0.4106(4) 0.6206(3) 0.033(2) Uani 1 1 d . . .
H23A H 0.0345 0.4376 0.6480 0.050 Uiso 1 1 calc R . .
H23B H 0.0314 0.3598 0.6255 0.050 Uiso 1 1 calc R . .
H23C H -0.0585 0.4160 0.6122 0.050 Uiso 1 1 calc R . .
C24D C 0.1424(7) 0.4966(4) 0.5975(3) 0.0311(18) Uani 1 1 d . . .
H24A H 0.1819 0.5074 0.5724 0.047 Uiso 1 1 calc R . .
H24B H 0.1891 0.4825 0.6233 0.047 Uiso 1 1 calc R . .
H24C H 0.1039 0.5393 0.6048 0.047 Uiso 1 1 calc R . .
C25D C -0.4814(7) 0.2733(6) 0.0863(4) 0.064(3) Uani 1 1 d . . .
C26D C -0.6415(11) 0.2983(9) 0.0444(5) 0.103(5) Uani 1 1 d U . .
H26A H -0.7130 0.3038 0.0506 0.154 Uiso 1 1 calc R . .
H26B H -0.6364 0.2591 0.0231 0.154 Uiso 1 1 calc R . .
H26C H -0.6178 0.3431 0.0317 0.154 Uiso 1 1 calc R . .
C27D C -0.6335(8) 0.2796(6) 0.1257(4) 0.061(3) Uani 1 1 d . . .
H27C H -0.7068 0.2880 0.1180 0.091 Uiso 1 1 calc R . .
H27D H -0.6057 0.3167 0.1465 0.091 Uiso 1 1 calc R . .
H27E H -0.6234 0.2323 0.1396 0.091 Uiso 1 1 calc R . .
C28D C -0.1926(7) 0.3691(4) 0.1136(3) 0.0322(19) Uani 1 1 d . . .
C29D C -0.0447(9) 0.4098(6) 0.1619(4) 0.072(4) Uani 1 1 d U . .
H29A H 0.0011 0.4515 0.1631 0.108 Uiso 1 1 calc R . .
H29B H -0.0048 0.3659 0.1590 0.108 Uiso 1 1 calc R . .
H29C H -0.0789 0.4076 0.1893 0.108 Uiso 1 1 calc R . .
C30D C -0.1161(10) 0.4839(5) 0.0969(4) 0.066(3) Uani 1 1 d . . .
H30D H -0.0577 0.5126 0.1096 0.098 Uiso 1 1 calc R . .
H30E H -0.1793 0.5116 0.0979 0.098 Uiso 1 1 calc R . .
H30F H -0.1070 0.4719 0.0660 0.098 Uiso 1 1 calc R . .
C31D C -0.0265(8) 0.1426(6) 0.1260(3) 0.049(3) Uani 1 1 d . . .
C32D C 0.1578(16) 0.1251(12) 0.1241(8) 0.171(7) Uani 1 1 d U . .
H32A H 0.2050 0.1181 0.1013 0.256 Uiso 1 1 calc R . .
H32B H 0.1619 0.0839 0.1443 0.256 Uiso 1 1 calc R . .
H32C H 0.1765 0.1689 0.1410 0.256 Uiso 1 1 calc R . .
C33D C 0.0294(17) 0.1159(12) 0.0537(6) 0.172(6) Uani 1 1 d DU . .
H33D H 0.0840 0.0849 0.0447 0.258 Uiso 1 1 calc R . .
H33E H 0.0281 0.1607 0.0367 0.258 Uiso 1 1 calc R . .
H33F H -0.0366 0.0914 0.0479 0.258 Uiso 1 1 calc R . .
O2D O 0.5042(4) 0.1769(3) 0.79921(18) 0.0258(12) Uani 1 1 d . . .
N2D N 0.3529(7) 0.1764(6) 0.8259(3) 0.072(3) Uani 1 1 d U . .
C4D C 0.4057(8) 0.1860(7) 0.7935(4) 0.042(3) Uani 0.80 1 d P A 1
C5D C 0.2366(12) 0.1778(11) 0.8127(6) 0.098(6) Uani 0.80 1 d PU A 1
H5D1 H 0.2116 0.2272 0.8139 0.147 Uiso 0.80 1 calc PR A 1
H5D2 H 0.2022 0.1479 0.8334 0.147 Uiso 0.80 1 calc PR A 1
H5D3 H 0.2220 0.1591 0.7824 0.147 Uiso 0.80 1 calc PR A 1
C6D C 0.3847(14) 0.1399(10) 0.8667(5) 0.095(6) Uani 0.80 1 d P A 1
H6D1 H 0.3540 0.0919 0.8661 0.142 Uiso 0.80 1 calc PR A 1
H6D2 H 0.3623 0.1672 0.8917 0.142 Uiso 0.80 1 calc PR A 1
H6D3 H 0.4595 0.1357 0.8701 0.142 Uiso 0.80 1 calc PR A 1
C4E C 0.472(3) 0.187(2) 0.8381(13) 0.028(8) Uani 0.20 1 d PU A 2
C5E C 0.310(3) 0.210(2) 0.7891(15) 0.037(10) Uani 0.20 1 d PU A 2
H5E1 H 0.3579 0.2110 0.7663 0.056 Uiso 0.20 1 calc PR A 2
H5E2 H 0.2924 0.2597 0.7967 0.056 Uiso 0.20 1 calc PR A 2
H5E3 H 0.2472 0.1850 0.7776 0.056 Uiso 0.20 1 calc PR A 2
C6E C 0.318(3) 0.203(2) 0.8762(14) 0.039(10) Uani 0.20 1 d PU A 2
H6E1 H 0.3783 0.2010 0.8983 0.058 Uiso 0.20 1 calc PR A 2
H6E2 H 0.2653 0.1707 0.8853 0.058 Uiso 0.20 1 calc PR A 2
H6E3 H 0.2921 0.2520 0.8740 0.058 Uiso 0.20 1 calc PR A 2
O12D O -0.2257(4) 0.0886(3) 0.18446(17) 0.0260(12) Uani 1 1 d . . .
N12D N -0.1439(5) 0.0223(3) 0.2396(2) 0.0231(14) Uani 1 1 d . . .
C34D C -0.1580(18) 0.0493(11) 0.1985(8) 0.018(5) Uani 0.30 1 d PU B 1
C35D C -0.205(2) 0.0390(16) 0.2750(11) 0.039(7) Uani 0.30 1 d PU B 1
H35A H -0.2491 0.0799 0.2665 0.059 Uiso 0.30 1 calc PR B 1
H35B H -0.1596 0.0511 0.3018 0.059 Uiso 0.30 1 calc PR B 1
H35C H -0.2467 -0.0026 0.2811 0.059 Uiso 0.30 1 calc PR B 1
C36D C -0.056(2) -0.0234(16) 0.2531(11) 0.039(7) Uani 0.30 1 d PU B 1
H36C H -0.0086 -0.0230 0.2299 0.059 Uiso 0.30 1 calc PR B 1
H36D H -0.0790 -0.0726 0.2575 0.059 Uiso 0.30 1 calc PR B 1
H36E H -0.0203 -0.0052 0.2809 0.059 Uiso 0.30 1 calc PR B 1
C34E C -0.2015(9) 0.0774(6) 0.2240(4) 0.033(3) Uani 0.70 1 d P B 2
C35E C -0.1231(13) 0.0113(6) 0.2870(4) 0.052(4) Uani 0.70 1 d P B 2
H35D H -0.0491 0.0074 0.2948 0.079 Uiso 0.70 1 calc PR B 2
H35E H -0.1566 -0.0328 0.2956 0.079 Uiso 0.70 1 calc PR B 2
H35F H -0.1497 0.0521 0.3028 0.079 Uiso 0.70 1 calc PR B 2
C36E C -0.0957(9) -0.0284(6) 0.2106(5) 0.037(3) Uani 0.70 1 d P B 2
H36F H -0.1219 -0.0199 0.1796 0.056 Uiso 0.70 1 calc PR B 2
H36G H -0.1116 -0.0777 0.2189 0.056 Uiso 0.70 1 calc PR B 2
H36H H -0.0213 -0.0215 0.2141 0.056 Uiso 0.70 1 calc PR B 2
C1S C 0.5285(13) 0.2204(10) 0.3688(6) 0.105(5) Uani 1 1 d U . .
C2S C 0.5849(10) 0.1069(5) 0.3424(4) 0.073(4) Uani 1 1 d . . .
H2S1 H 0.5203 0.1139 0.3237 0.109 Uiso 1 1 calc R . .
H2S2 H 0.5849 0.0597 0.3566 0.109 Uiso 1 1 calc R . .
H2S3 H 0.6422 0.1100 0.3240 0.109 Uiso 1 1 calc R . .
C3S C 0.6762(11) 0.1648(8) 0.4049(5) 0.100(5) Uani 1 1 d U . .
H3S1 H 0.7139 0.1194 0.4052 0.149 Uiso 1 1 calc R . .
H3S2 H 0.6544 0.1740 0.4344 0.149 Uiso 1 1 calc R . .
H3S3 H 0.7207 0.2040 0.3968 0.149 Uiso 1 1 calc R . .
O2S O 0.280(2) 0.0838(16) 0.0137(12) 0.182(12) Uani 0.50 1 d PU C 1
O3S O 0.0935(13) 0.3814(8) 0.0715(7) 0.091(6) Uani 0.50 1 d P D 1
O4S O 0.3640(17) 0.0720(11) -0.0381(8) 0.116(7) Uani 0.50 1 d PU E 1
O5S O 0.2274(16) 0.2997(10) -0.0962(7) 0.106(6) Uani 0.50 1 d PU F 1
O6S O 0.107(4) 0.283(2) -0.0346(15) 0.28(2) Uani 0.50 1 d PU G 1
O7S O 0.198(3) 0.1682(18) -0.0486(12) 0.185(13) Uani 0.50 1 d PU H 1
O3T O 0.077(3) 0.3100(18) 0.0923(11) 0.192(13) Uani 0.50 1 d PU I 2
O7T O 0.110(3) 0.1790(19) -0.0807(13) 0.199(13) Uani 0.50 1 d PU J 2

loop_
_atom_site_aniso_label
_atom_site_aniso_U_11
_atom_site_aniso_U_22
_atom_site_aniso_U_33
_atom_site_aniso_U_23
_atom_site_aniso_U_13
_atom_site_aniso_U_12
W1 0.01255(13) 0.01048(11) 0.01042(13) 0.00164(10) -0.00375(10) -0.00066(10)
W2 0.01542(13) 0.01357(11) 0.01015(13) -0.00118(10) -0.00243(10) -0.00271(10)
W3 0.03710(19) 0.01968(14) 0.00992(14) 0.00088(11) -0.00171(13) 0.00784(13)
Eu1 0.01500(16) 0.02049(15) 0.00936(16) -0.00087(13) -0.00132(13) 0.00281(14)
Eu2 0.00866(15) 0.00917(14) 0.00917(15) 0.00038(11) -0.00223(12) -0.00067(11)
Eu3 0.02100(18) 0.01696(15) 0.01008(17) -0.00035(12) -0.00433(14) -0.00343(13)
O1L 0.036(3) 0.028(3) 0.025(3) 0.001(2) -0.007(3) 0.015(2)
O2L 0.025(3) 0.039(3) 0.016(3) 0.005(2) 0.004(2) -0.008(2)
O3L 0.011(2) 0.015(2) 0.028(3) 0.003(2) -0.007(2) -0.0023(18)
O4L 0.013(2) 0.010(2) 0.036(3) 0.000(2) -0.015(2) -0.0028(18)
O5L 0.053(4) 0.036(3) 0.039(4) -0.018(3) 0.003(3) -0.025(3)
O6L 0.018(3) 0.039(3) 0.024(3) -0.009(2) 0.003(2) 0.002(2)
O1D 0.017(3) 0.023(2) 0.021(3) -0.008(2) 0.003(2) 0.000(2)
O3D 0.033(3) 0.021(3) 0.018(3) -0.001(2) 0.001(2) 0.002(2)
O4D 0.019(3) 0.059(4) 0.028(3) -0.020(3) -0.005(2) 0.000(3)
O5D 0.023(3) 0.016(2) 0.016(3) 0.0007(19) 0.008(2) -0.0030(19)
O6D 0.016(3) 0.008(2) 0.022(3) 0.0012(18) -0.002(2) 0.0087(17)
O7D 0.0042(19) 0.019(2) 0.017(2) 0.0047(17) -0.0010(17) -0.0069(16)
O8D 0.018(3) 0.018(2) 0.016(3) 0.0015(18) 0.006(2) 0.0038(18)
O9D 0.037(3) 0.031(3) 0.026(3) 0.005(2) -0.014(3) 0.003(2)
O10D 0.057(4) 0.028(3) 0.021(3) 0.003(2) 0.004(3) -0.012(3)
O11D 0.027(3) 0.031(3) 0.030(3) -0.011(2) -0.014(3) -0.004(2)
O1S 0.166(11) 0.074(6) 0.177(12) -0.016(7) 0.105(10) 0.022(7)
N1A 0.038(4) 0.034(4) 0.026(4) -0.004(3) -0.002(3) 0.009(3)
N2A 0.020(3) 0.020(3) 0.026(4) 0.001(3) 0.000(3) 0.001(2)
N3A 0.017(3) 0.023(3) 0.031(4) 0.005(2) -0.001(3) -0.006(2)
N4A 0.013(3) 0.013(3) 0.019(3) 0.000(2) -0.003(2) -0.004(2)
N5A 0.032(4) 0.025(3) 0.025(4) 0.002(3) -0.006(3) -0.004(3)
N6A 0.021(3) 0.020(3) 0.013(3) 0.000(2) -0.003(2) -0.005(2)
N7A 0.020(3) 0.016(3) 0.021(3) -0.001(2) 0.001(3) 0.001(2)
N8A 0.043(4) 0.016(3) 0.025(4) 0.003(2) -0.013(3) 0.001(3)
N1B 0.028(3) 0.013(3) 0.026(3) -0.005(3) 0.003(3) 0.002(3)
N2B 0.034(4) 0.027(3) 0.031(4) -0.004(3) 0.001(3) 0.005(3)
N3B 0.023(3) 0.023(3) 0.033(4) -0.002(3) 0.006(3) -0.008(3)
N4B 0.024(4) 0.037(4) 0.042(4) 0.004(3) 0.005(3) 0.003(3)
N5B 0.028(4) 0.027(3) 0.022(3) 0.009(3) -0.003(3) 0.009(3)
N6B 0.040(4) 0.022(3) 0.021(3) -0.004(3) -0.004(3) 0.005(3)
N7B 0.017(3) 0.013(3) 0.025(3) 0.002(2) 0.000(3) 0.003(2)
N8B 0.038(4) 0.039(4) 0.031(4) 0.004(3) 0.000(3) -0.017(3)
N1C 0.050(4) 0.021(3) 0.016(3) -0.002(2) -0.012(3) -0.007(3)
N2C 0.051(5) 0.055(5) 0.032(5) -0.011(4) 0.004(4) 0.018(4)
N3C 0.068(6) 0.035(4) 0.039(5) 0.011(3) 0.014(4) 0.015(4)
N4C 0.040(4) 0.028(3) 0.018(3) 0.002(3) -0.002(3) 0.014(3)
N5C 0.061(6) 0.060(5) 0.068(7) 0.002(5) -0.007(5) -0.008(5)
N6C 0.078(7) 0.045(5) 0.043(5) -0.008(4) -0.023(5) 0.036(4)
N7C 0.069(6) 0.043(5) 0.043(5) 0.005(4) -0.026(4) -0.017(4)
N8C 0.042(5) 0.083(7) 0.066(7) -0.031(5) -0.011(5) 0.016(5)
N1L 0.026(4) 0.029(3) 0.011(3) 0.003(2) -0.003(3) 0.006(3)
N2L 0.014(3) 0.029(3) 0.015(3) -0.006(2) 0.006(2) 0.001(2)
N3L 0.021(3) 0.023(3) 0.015(3) 0.002(2) 0.004(3) -0.004(2)
N4L 0.010(3) 0.016(3) 0.009(3) -0.003(2) 0.000(2) 0.001(2)
N5L 0.012(3) 0.009(2) 0.014(3) -0.002(2) -0.005(2) -0.004(2)
N6L 0.012(3) 0.014(2) 0.009(3) 0.002(2) 0.002(2) 0.000(2)
N7L 0.030(4) 0.019(3) 0.010(3) -0.002(2) -0.006(3) -0.008(2)
N8L 0.020(3) 0.023(3) 0.023(3) -0.002(2) -0.002(3) 0.001(2)
N9L 0.019(3) 0.025(3) 0.018(3) -0.008(3) -0.004(2) -0.001(3)
N1D 0.022(3) 0.018(3) 0.017(3) 0.000(2) 0.003(3) 0.008(2)
N3D 0.027(4) 0.027(3) 0.023(4) 0.002(3) 0.001(3) 0.008(3)
N4D 0.090(10) 0.162(13) 0.099(10) -0.052(9) -0.011(8) -0.081(9)
N5D 0.013(3) 0.023(3) 0.014(3) 0.000(2) 0.001(2) 0.001(2)
N6D 0.020(3) 0.008(2) 0.028(3) -0.009(2) -0.012(3) 0.003(2)
N7D 0.016(3) 0.019(3) 0.019(3) 0.003(2) 0.001(3) -0.012(2)
N8D 0.026(3) 0.016(3) 0.019(3) 0.002(2) 0.011(3) 0.004(2)
N9D 0.039(5) 0.087(7) 0.064(6) 0.032(5) -0.018(5) 0.002(4)
N10D 0.060(5) 0.021(3) 0.028(4) 0.008(3) -0.017(4) -0.019(3)
N11D 0.096(5) 0.128(6) 0.121(5) 0.018(4) 0.040(4) -0.004(4)
N1S 0.070(7) 0.083(7) 0.095(9) 0.025(7) 0.017(7) 0.007(6)
C1A 0.025(4) 0.016(3) 0.013(3) -0.002(3) 0.005(3) 0.006(3)
C2A 0.019(3) 0.013(3) 0.009(3) 0.008(2) 0.003(3) 0.000(2)
C3A 0.019(4) 0.020(3) 0.011(3) 0.002(2) -0.001(3) -0.005(3)
C4A 0.014(3) 0.008(3) 0.016(3) -0.001(2) -0.006(3) -0.003(2)
C5A 0.016(3) 0.012(3) 0.023(4) -0.002(3) -0.007(3) -0.004(3)
C6A 0.031(4) 0.012(3) 0.005(3) 0.003(2) -0.007(3) -0.001(3)
C7A 0.015(3) 0.018(3) 0.012(3) 0.002(3) -0.010(3) -0.005(3)
C8A 0.015(3) 0.020(3) 0.016(3) 0.001(2) -0.011(2) 0.001(2)
C1B 0.020(3) 0.026(3) 0.007(3) -0.002(3) -0.008(3) -0.001(3)
C2B 0.031(4) 0.016(3) 0.009(3) -0.003(3) -0.005(3) 0.006(3)
C3B 0.026(4) 0.019(3) 0.013(4) 0.008(3) -0.002(3) -0.005(3)
C4B 0.025(4) 0.026(4) 0.017(4) 0.001(3) 0.003(3) -0.004(3)
C5B 0.017(3) 0.016(3) 0.014(3) 0.001(2) 0.001(3) 0.005(3)
C6B 0.026(4) 0.026(4) 0.011(3) 0.004(3) -0.013(3) -0.003(3)
C7B 0.008(3) 0.013(3) 0.015(3) 0.002(2) -0.001(3) 0.002(2)
C8B 0.025(4) 0.030(4) 0.012(4) 0.004(3) 0.002(3) -0.010(3)
C1C 0.041(5) 0.014(3) 0.019(4) -0.007(3) -0.005(3) -0.001(3)
C2C 0.048(6) 0.033(4) 0.020(4) -0.010(3) -0.001(4) 0.019(4)
C3C 0.051(5) 0.021(4) 0.022(4) 0.007(3) 0.014(4) 0.006(3)
C4C 0.032(4) 0.021(4) 0.022(4) 0.005(3) 0.001(3) 0.013(3)
C5C 0.034(5) 0.036(4) 0.032(5) 0.006(4) 0.000(4) -0.007(4)
C6C 0.074(7) 0.031(4) 0.021(4) -0.011(4) -0.015(4) 0.027(4)
C7C 0.041(5) 0.029(4) 0.019(4) -0.002(3) -0.016(4) 0.014(4)
C8C 0.046(5) 0.033(4) 0.034(5) -0.011(4) -0.009(4) -0.010(4)
C1L 0.024(4) 0.024(3) 0.010(3) -0.001(3) -0.001(3) 0.010(3)
C2L 0.028(4) 0.029(4) 0.021(4) 0.004(3) -0.011(3) 0.009(3)
C3L 0.018(4) 0.028(4) 0.020(4) 0.002(3) -0.003(3) 0.011(3)
C4L 0.021(4) 0.024(4) 0.029(4) -0.009(3) 0.000(3) 0.005(3)
C5L 0.014(4) 0.035(4) 0.034(5) 0.003(3) 0.005(3) 0.008(3)
C6L 0.024(4) 0.039(4) 0.037(5) -0.014(4) 0.005(4) -0.003(3)
C7L 0.015(4) 0.050(5) 0.028(4) -0.010(4) 0.006(3) -0.007(3)
C8L 0.027(4) 0.028(3) 0.015(4) -0.006(3) 0.007(3) -0.005(3)
C9L 0.020(4) 0.023(3) 0.022(4) -0.008(3) -0.001(3) -0.010(3)
C10L 0.034(5) 0.038(4) 0.015(4) 0.010(3) 0.001(3) -0.015(3)
C11L 0.019(4) 0.022(3) 0.023(4) 0.008(3) 0.003(3) -0.008(3)
C12L 0.038(5) 0.032(4) 0.025(5) -0.001(3) -0.002(4) 0.003(4)
C13L 0.050(6) 0.037(4) 0.021(4) -0.007(3) 0.006(4) -0.001(4)
C14L 0.060(6) 0.037(5) 0.026(5) -0.004(4) 0.012(5) -0.012(4)
C15L 0.034(5) 0.024(4) 0.030(5) 0.002(3) 0.000(4) -0.005(3)
C16L 0.051(6) 0.036(5) 0.053(6) -0.013(4) 0.001(5) -0.030(4)
C17L 0.055(6) 0.026(4) 0.063(7) 0.020(4) 0.018(5) 0.000(4)
C18L 0.015(3) 0.019(3) 0.014(3) 0.000(3) -0.009(3) -0.002(3)
C19L 0.017(4) 0.022(4) 0.030(4) 0.005(3) -0.010(3) -0.007(3)
C20L 0.006(3) 0.023(3) 0.018(4) 0.004(3) 0.000(3) 0.003(2)
C21L 0.017(3) 0.010(3) 0.018(4) 0.001(2) 0.001(3) -0.004(2)
C22L 0.021(4) 0.011(3) 0.033(4) 0.003(3) -0.009(3) 0.000(3)
C23L 0.020(4) 0.014(3) 0.035(4) 0.006(3) -0.007(3) -0.003(3)
C24L 0.017(4) 0.015(3) 0.041(5) -0.006(3) -0.007(3) -0.002(3)
C25L 0.009(3) 0.018(3) 0.019(4) 0.005(3) 0.000(3) -0.001(2)
C26L 0.008(3) 0.016(3) 0.019(4) 0.004(3) 0.004(3) -0.004(2)
C27L 0.021(4) 0.017(3) 0.030(4) -0.001(3) -0.013(3) 0.009(3)
C28L 0.009(3) 0.013(3) 0.017(3) 0.001(2) -0.004(3) -0.003(2)
C29L 0.012(3) 0.012(3) 0.023(4) 0.003(3) -0.003(3) 0.004(2)
C30L 0.021(4) 0.026(4) 0.042(5) -0.011(3) 0.001(4) -0.010(3)
C31L 0.012(3) 0.041(4) 0.024(4) -0.008(3) 0.004(3) -0.006(3)
C32L 0.012(3) 0.021(3) 0.020(4) 0.005(3) -0.001(3) 0.003(3)
C33L 0.015(4) 0.025(3) 0.028(4) 0.008(3) 0.002(3) 0.008(3)
C34L 0.017(4) 0.038(4) 0.027(4) 0.016(3) 0.010(3) 0.010(3)
C35L 0.034(5) 0.025(4) 0.018(4) -0.009(3) -0.001(3) -0.009(3)
C36L 0.066(7) 0.041(5) 0.034(5) -0.026(4) 0.015(5) -0.032(5)
C37L 0.029(4) 0.013(3) 0.029(4) -0.008(3) -0.015(3) -0.005(3)
C38L 0.023(4) 0.015(3) 0.030(4) -0.004(3) -0.005(3) -0.002(3)
C39L 0.023(4) 0.031(4) 0.035(5) -0.003(3) 0.000(4) -0.012(3)
C40L 0.021(4) 0.038(4) 0.037(5) 0.002(4) 0.007(4) -0.014(3)
C41L 0.024(4) 0.036(4) 0.026(4) 0.002(3) 0.000(3) -0.002(3)
C42L 0.027(4) 0.030(4) 0.014(4) -0.001(3) 0.002(3) -0.002(3)
C43L 0.020(4) 0.027(3) 0.021(4) -0.003(3) 0.000(3) 0.002(3)
C44L 0.023(4) 0.038(4) 0.028(4) -0.009(4) -0.003(3) 0.003(3)
C45L 0.021(4) 0.024(4) 0.024(4) -0.014(3) -0.003(3) 0.001(3)
C46L 0.036(6) 0.076(7) 0.043(6) -0.039(5) 0.001(5) -0.002(5)
C47L 0.070(8) 0.082(8) 0.044(7) -0.045(6) 0.008(6) -0.017(6)
C48L 0.089(8) 0.101(7) 0.069(7) -0.039(6) -0.020(6) 0.050(6)
C49L 0.033(4) 0.027(4) 0.031(5) -0.011(3) 0.003(4) -0.001(3)
C50L 0.040(6) 0.043(5) 0.059(7) -0.032(5) -0.005(5) 0.001(4)
C51L 0.057(6) 0.033(5) 0.037(5) -0.009(4) -0.019(5) -0.001(4)
C1D 0.028(4) 0.014(3) 0.021(4) -0.002(3) -0.006(3) 0.002(3)
C2D 0.025(4) 0.024(4) 0.036(5) -0.008(3) -0.008(4) 0.005(3)
C3D 0.032(4) 0.031(4) 0.015(4) 0.004(3) 0.011(3) 0.006(3)
C7D 0.031(4) 0.025(4) 0.017(4) -0.004(3) -0.003(3) 0.003(3)
C8D 0.064(7) 0.026(4) 0.034(5) 0.007(4) -0.023(5) 0.011(4)
C9D 0.033(5) 0.044(5) 0.039(5) -0.015(4) 0.003(4) 0.023(4)
C10D 0.042(6) 0.101(9) 0.054(7) -0.026(7) 0.020(6) -0.024(6)
C11D 0.070(11) 0.165(17) 0.24(2) 0.000(17) 0.026(13) 0.076(12)
C12D 0.104(9) 0.160(10) 0.120(9) -0.055(8) 0.014(7) -0.043(8)
C13D 0.021(4) 0.015(3) 0.017(4) 0.001(3) 0.000(3) -0.007(3)
C14D 0.026(4) 0.038(4) 0.014(4) -0.009(3) 0.011(3) -0.007(3)
C15D 0.022(4) 0.033(4) 0.028(5) 0.005(3) 0.002(4) 0.002(3)
C16D 0.017(3) 0.021(3) 0.025(4) -0.007(3) -0.010(3) 0.009(3)
C17D 0.049(6) 0.012(4) 0.083(8) -0.023(4) -0.017(5) 0.007(4)
C18D 0.021(4) 0.022(4) 0.028(4) -0.005(3) -0.010(3) 0.009(3)
C19D 0.020(3) 0.023(3) 0.011(3) 0.001(3) 0.001(3) -0.009(3)
C20D 0.027(4) 0.020(4) 0.039(5) 0.007(3) -0.015(4) -0.007(3)
C21D 0.035(4) 0.013(3) 0.023(4) 0.003(3) 0.003(3) -0.001(3)
C22D 0.026(4) 0.013(3) 0.020(4) 0.005(3) 0.003(3) 0.011(3)
C23D 0.050(5) 0.028(4) 0.025(4) 0.005(3) 0.025(4) 0.008(4)
C24D 0.041(5) 0.034(4) 0.018(4) 0.000(3) 0.001(4) 0.002(4)
C25D 0.024(5) 0.103(9) 0.061(7) 0.047(7) -0.012(5) -0.007(5)
C26D 0.074(8) 0.148(9) 0.086(8) 0.014(7) 0.006(6) 0.013(7)
C27D 0.036(6) 0.076(8) 0.072(8) 0.011(6) 0.009(6) -0.007(5)
C28D 0.054(6) 0.017(4) 0.026(4) 0.005(3) 0.009(4) -0.007(3)
C29D 0.078(7) 0.075(6) 0.056(6) 0.025(5) -0.029(5) -0.041(5)
C30D 0.109(10) 0.033(5) 0.055(7) 0.019(5) 0.007(7) -0.021(6)
C31D 0.050(7) 0.077(7) 0.021(5) -0.009(4) 0.007(5) 0.016(5)
C32D 0.142(8) 0.185(11) 0.179(10) 0.027(9) -0.011(7) 0.017(9)
C33D 0.175(8) 0.182(8) 0.156(6) -0.006(5) 0.005(5) -0.007(5)
O2D 0.022(3) 0.029(3) 0.028(3) 0.007(2) 0.010(2) 0.000(2)
N2D 0.037(5) 0.122(7) 0.063(6) 0.017(5) 0.031(4) 0.019(5)
C4D 0.020(5) 0.079(8) 0.028(6) 0.007(6) 0.005(5) 0.001(5)
C5D 0.065(8) 0.142(10) 0.087(9) 0.009(8) 0.008(7) 0.005(7)
C6D 0.085(13) 0.150(17) 0.051(10) 0.050(11) 0.018(9) 0.033(12)
C4E 0.026(9) 0.029(9) 0.026(9) 0.002(5) -0.002(5) 0.005(5)
C5E 0.033(12) 0.040(13) 0.038(13) 0.003(9) 0.000(9) -0.004(9)
C6E 0.038(13) 0.044(13) 0.035(13) 0.005(9) 0.001(9) -0.005(9)
O12D 0.032(3) 0.023(3) 0.021(3) 0.010(2) -0.008(2) -0.003(2)
N12D 0.021(3) 0.025(3) 0.022(4) 0.007(3) -0.005(3) -0.003(3)
C34D 0.023(9) 0.012(7) 0.018(8) -0.003(7) 0.003(7) -0.004(7)
C35D 0.034(10) 0.041(10) 0.043(11) 0.002(8) 0.003(9) -0.005(8)
C36D 0.032(10) 0.049(10) 0.037(10) 0.010(8) 0.000(8) -0.002(8)
C34E 0.039(7) 0.024(6) 0.029(7) 0.012(5) -0.022(6) -0.020(5)
C35E 0.092(12) 0.027(6) 0.031(8) 0.004(5) -0.030(8) -0.027(7)
C36E 0.034(7) 0.027(6) 0.048(8) -0.008(5) -0.009(6) 0.012(5)
C1S 0.113(9) 0.095(8) 0.112(9) 0.010(7) 0.032(7) 0.005(7)
C2S 0.088(10) 0.035(5) 0.098(11) -0.005(6) 0.028(8) -0.002(6)
C3S 0.080(8) 0.101(8) 0.110(9) 0.015(7) -0.030(7) -0.008(7)
O2S 0.185(14) 0.168(14) 0.198(15) 0.013(9) 0.038(10) 0.014(9)
O3S 0.089(13) 0.048(9) 0.125(17) 0.019(10) -0.034(11) -0.027(9)
O4S 0.109(10) 0.103(10) 0.133(11) 0.020(8) -0.004(8) -0.017(8)
O5S 0.092(10) 0.095(9) 0.128(11) 0.004(8) -0.003(8) 0.001(8)
O6S 0.27(2) 0.28(2) 0.28(2) 0.012(10) 0.026(10) -0.011(10)
O7S 0.178(15) 0.183(15) 0.193(15) -0.013(9) 0.017(10) 0.005(9)
O3T 0.182(15) 0.199(15) 0.196(15) 0.018(10) 0.027(10) 0.002(10)
O7T 0.191(16) 0.205(16) 0.202(16) -0.003(10) 0.027(10) -0.003(10)

loop_
_atom_type_symbol
_atom_type_description
_atom_type_scat_dispersion_real
_atom_type_scat_dispersion_imag
_atom_type_scat_source
Eu Eu -0.1578 3.6682 'International Tables Vol C Tables 4.2.6.8 and 6.1.1.4'
W W -0.8490 6.8722 'International Tables Vol C Tables 4.2.6.8 and 6.1.1.4'
C C 0.0033 0.0016 'International Tables Vol C Tables 4.2.6.8 and 6.1.1.4'
H H 0.0000 0.0000 'International Tables Vol C Tables 4.2.6.8 and 6.1.1.4'
N N 0.0061 0.0033 'International Tables Vol C Tables 4.2.6.8 and 6.1.1.4'
O O 0.0106 0.0060 'International Tables Vol C Tables 4.2.6.8 and 6.1.1.4'

loop_
_geom_angle_atom_site_label_1
_geom_angle_atom_site_label_2
_geom_angle_atom_site_label_3
_geom_angle
_geom_angle_site_symmetry_1
_geom_angle_site_symmetry_3
C6A W1 C4A 77.4(2) . .
C6A W1 C1A 142.1(3) . .
C4A W1 C1A 117.3(2) . .
C6A W1 C8A 77.5(2) . .
C4A W1 C8A 72.3(2) . .
C1A W1 C8A 75.0(3) . .
C6A W1 C3A 141.3(2) . .
C4A W1 C3A 71.6(2) . .
C1A W1 C3A 74.6(3) . .
C8A W1 C3A 113.2(2) . .
C6A W1 C5A 74.2(2) . .
C4A W1 C5A 76.6(2) . .
C1A W1 C5A 141.0(3) . .
C8A W1 C5A 141.6(3) . .
C3A W1 C5A 76.6(2) . .
C6A W1 C2A 114.6(2) . .
C4A W1 C2A 142.9(2) . .
C1A W1 C2A 75.9(2) . .
C8A W1 C2A 142.9(3) . .
C3A W1 C2A 80.1(2) . .
C5A W1 C2A 73.8(3) . .
C6A W1 C7A 71.6(2) . .
C4A W1 C7A 140.7(2) . .
C1A W1 C7A 77.6(3) . .
C8A W1 C7A 77.9(2) . .
C3A W1 C7A 145.6(2) . .
C5A W1 C7A 115.9(3) . .
C2A W1 C7A 73.9(2) . .
C1B W2 C6B 75.4(3) . .
C1B W2 C2B 73.8(3) . .
C6B W2 C2B 142.6(3) . .
C1B W2 C4B 141.9(3) . .
C6B W2 C4B 116.9(3) . .
C2B W2 C4B 77.9(3) . .
C1B W2 C7B 139.6(2) . .
C6B W2 C7B 71.1(2) . .
C2B W2 C7B 145.0(2) . .
C4B W2 C7B 75.3(2) . .
C1B W2 C8B 76.4(3) . .
C6B W2 C8B 74.5(3) . .
C2B W2 C8B 78.1(3) . .
C4B W2 C8B 73.2(3) . .
C7B W2 C8B 114.3(2) . .
C1B W2 C3B 120.7(3) . .
C6B W2 C3B 139.8(3) . .
C2B W2 C3B 75.6(3) . .
C4B W2 C3B 74.8(3) . .
C7B W2 C3B 76.0(2) . .
C8B W2 C3B 142.0(3) . .
C1B W2 C5B 72.7(3) . .
C6B W2 C5B 79.9(3) . .
C2B W2 C5B 110.0(3) . .
C4B W2 C5B 142.4(2) . .
C7B W2 C5B 79.8(2) . .
C8B W2 C5B 143.9(3) . .
C3B W2 C5B 72.1(3) . .
C7C W3 C5C 142.4(3) . .
C7C W3 C1C 72.1(3) . .
C5C W3 C1C 75.8(3) . .
C7C W3 C3C 142.6(3) . .
C5C W3 C3C 73.3(3) . .
C1C W3 C3C 144.4(3) . .
C7C W3 C4C 75.8(3) . 1_454
C5C W3 C4C 120.5(3) . 1_454
C1C W3 C4C 139.3(3) . 1_454
C3C W3 C4C 73.4(3) . 1_454
C7C W3 C6C 112.7(4) . .
C5C W3 C6C 76.2(4) . .
C1C W3 C6C 74.9(3) . .
C3C W3 C6C 81.1(3) . .
C4C W3 C6C 142.2(3) 1_454 .
C7C W3 C2C 72.8(3) . .
C5C W3 C2C 141.5(3) . .
C1C W3 C2C 117.7(3) . .
C3C W3 C2C 78.9(3) . .
C4C W3 C2C 74.4(3) 1_454 .
C6C W3 C2C 73.6(3) . .
C7C W3 C8C 80.4(3) . .
C5C W3 C8C 73.9(3) . .
C1C W3 C8C 77.1(3) . .
C3C W3 C8C 110.0(3) . .
C4C W3 C8C 73.3(3) 1_454 .
C6C W3 C8C 143.0(3) . .
C2C W3 C8C 142.0(3) . .
O2D Eu1 O4D 141.17(19) . .
O2D Eu1 O3D 87.19(17) . .
O4D Eu1 O3D 78.65(19) . .
O2D Eu1 O1D 78.74(17) . .
O4D Eu1 O1D 133.37(17) . .
O3D Eu1 O1D 139.35(17) . .
O2D Eu1 N4C 71.1(2) . .
O4D Eu1 N4C 70.1(2) . .
O3D Eu1 N4C 71.61(18) . .
O1D Eu1 N4C 135.52(19) . .
O2D Eu1 N3L 139.72(19) . .
O4D Eu1 N3L 74.7(2) . .
O3D Eu1 N3L 83.48(17) . .
O1D Eu1 N3L 83.26(17) . .
N4C Eu1 N3L 140.0(2) . .
O2D Eu1 N1L 84.62(19) . .
O4D Eu1 N1L 83.9(2) . .
O3D Eu1 N1L 140.37(18) . .
O1D Eu1 N1L 76.39(18) . .
N4C Eu1 N1L 69.05(19) . .
N3L Eu1 N1L 125.52(19) . .
O2D Eu1 N7A 70.83(18) . .
O4D Eu1 N7A 134.18(19) . .
O3D Eu1 N7A 70.37(17) . .
O1D Eu1 N7A 69.00(17) . .
N4C Eu1 N7A 126.50(19) . .
N3L Eu1 N7A 69.12(18) . .
N1L Eu1 N7A 140.55(18) . .
O2D Eu1 N2L 136.54(17) . .
O4D Eu1 N2L 66.35(18) . .
O3D Eu1 N2L 136.27(18) . .
O1D Eu1 N2L 67.04(17) . .
N4C Eu1 N2L 116.45(19) . .
N3L Eu1 N2L 63.09(18) . .
N1L Eu1 N2L 62.43(19) . .
N7A Eu1 N2L 117.05(18) . .
O6D Eu2 O8D 140.01(16) . .
O6D Eu2 O5D 78.16(15) . .
O8D Eu2 O5D 136.13(15) . .
O6D Eu2 O7D 85.15(15) . .
O8D Eu2 O7D 76.87(15) . .
O5D Eu2 O7D 140.02(16) . .
O6D Eu2 N4L 140.36(16) . .
O8D Eu2 N4L 76.32(16) . .
O5D Eu2 N4L 79.40(16) . .
O7D Eu2 N4L 91.62(15) . .
O6D Eu2 N6L 81.15(16) . .
O8D Eu2 N6L 87.39(16) . .
O5D Eu2 N6L 77.10(16) . .
O7D Eu2 N6L 135.90(16) . .
N4L Eu2 N6L 124.55(16) . .
O6D Eu2 N4A 70.53(17) . .
O8D Eu2 N4A 69.77(16) . .
O5D Eu2 N4A 134.49(17) . .
O7D Eu2 N4A 69.59(16) . .
N4L Eu2 N4A 144.02(16) . .
N6L Eu2 N4A 66.32(16) . .
O6D Eu2 N7B 71.00(16) . .
O8D Eu2 N7B 131.98(17) . .
O5D Eu2 N7B 70.00(17) . .
O7D Eu2 N7B 70.26(16) . .
N4L Eu2 N7B 70.77(16) . .
N6L Eu2 N7B 140.27(17) . .
N4A Eu2 N7B 125.63(16) . .
O6D Eu2 N5L 134.28(16) . .
O8D Eu2 N5L 68.33(15) . .
O5D Eu2 N5L 68.10(16) . .
O7D Eu2 N5L 140.22(15) . .
N4L Eu2 N5L 62.39(16) . .
N6L Eu2 N5L 62.31(16) . .
N4A Eu2 N5L 113.28(16) . .
N7B Eu2 N5L 121.07(16) . .
O10D Eu3 O11D 85.9(2) . .
O10D Eu3 O9D 81.3(2) . .
O11D Eu3 O9D 141.35(19) . .
O10D Eu3 O12D 138.57(19) . .
O11D Eu3 O12D 76.61(19) . .
O9D Eu3 O12D 133.78(18) . .
O10D Eu3 N1C 71.47(19) . .
O11D Eu3 N1C 71.0(2) . .
O9D Eu3 N1C 70.3(2) . .
O12D Eu3 N1C 133.48(19) . .
O10D Eu3 N7L 141.74(19) . .
O11D Eu3 N7L 86.32(18) . .
O9D Eu3 N7L 81.76(19) . .
O12D Eu3 N7L 74.90(18) . .
N1C Eu3 N7L 70.57(18) . .
O10D Eu3 N1B 70.47(19) . .
O11D Eu3 N1B 71.43(18) . .
O9D Eu3 N1B 135.32(18) . .
O12D Eu3 N1B 68.41(17) . .
N1C Eu3 N1B 127.5(2) . .
N7L Eu3 N1B 140.41(18) . .
O10D Eu3 N9L 82.16(19) . .
O11D Eu3 N9L 139.97(18) . .
O9D Eu3 N9L 73.99(18) . .
O12D Eu3 N9L 87.57(18) . .
N1C Eu3 N9L 138.1(2) . .
N7L Eu3 N9L 125.01(18) . .
N1B Eu3 N9L 68.56(18) . .
O10D Eu3 N8L 136.06(19) . .
O11D Eu3 N8L 137.89(18) . .
O9D Eu3 N8L 65.53(18) . .
O12D Eu3 N8L 68.36(18) . .
N1C Eu3 N8L 118.6(2) . .
N7L Eu3 N8L 62.93(18) . .
N1B Eu3 N8L 113.92(19) . .
N9L Eu3 N8L 62.14(18) . .
C3L O1L C2L 104.2(5) . .
C9L O2L C10L 104.8(5) . .
C20L O3L C19L 105.7(5) . .
C26L O4L C27L 104.1(5) . .
C37L O5L C36L 105.8(6) . .
C43L O6L C44L 105.5(5) . .
C1D O1D Eu1 135.2(4) . .
C7D O3D Eu1 128.0(4) . .
C10D O4D Eu1 138.3(6) . .
C13D O5D Eu2 135.9(4) . .
C16D O6D Eu2 136.4(4) . .
C19D O7D Eu2 125.7(4) . .
C22D O8D Eu2 132.2(4) . .
C25D O9D Eu3 139.9(7) . .
C28D O10D Eu3 149.4(6) . .
C31D O11D Eu3 141.4(6) . .
C4A N4A Eu2 177.5(5) . .
C7A N7A Eu1 172.2(5) . .
C1B N1B Eu3 173.4(6) . .
C7B N7B Eu2 168.5(5) . .
C1C N1C Eu3 169.2(6) . .
C4C N4C Eu1 171.8(6) . .
C3L N1L C1L 105.8(6) . .
C3L N1L Eu1 118.9(5) . .
C1L N1L Eu1 135.0(4) . .
C4L N2L C8L 118.7(6) . .
C4L N2L Eu1 120.3(5) . .
C8L N2L Eu1 120.6(5) . .
C9L N3L C11L 107.3(6) . .
C9L N3L Eu1 119.0(5) . .
C11L N3L Eu1 133.7(4) . .
C20L N4L C18L 107.0(5) . .
C20L N4L Eu2 120.3(4) . .
C18L N4L Eu2 132.5(4) . .
C21L N5L C25L 119.4(5) . .
C21L N5L Eu2 120.7(4) . .
C25L N5L Eu2 119.9(4) . .
C26L N6L C28L 107.3(5) . .
C26L N6L Eu2 118.9(4) . .
C28L N6L Eu2 133.6(4) . .
C37L N7L C35L 107.0(6) . .
C37L N7L Eu3 119.6(5) . .
C35L N7L Eu3 133.2(4) . .
C42L N8L C38L 117.0(6) . .
C42L N8L Eu3 122.4(5) . .
C38L N8L Eu3 120.2(5) . .
C43L N9L C45L 107.1(6) . .
C43L N9L Eu3 118.5(5) . .
C45L N9L Eu3 134.4(4) . .
C1D N1D C2D 120.0(6) . .
C1D N1D C3D 122.1(6) . .
C2D N1D C3D 117.8(6) . .
C7D N3D C8D 124.1(7) . .
C7D N3D C9D 118.1(7) . .
C8D N3D C9D 116.9(7) . .
C10D N4D C12D 124.9(15) . .
C10D N4D C11D 118.9(12) . .
C12D N4D C11D 114.6(15) . .
C13D N5D C14D 120.6(6) . .
C13D N5D C15D 122.4(6) . .
C14D N5D C15D 117.0(6) . .
C16D N6D C18D 122.7(6) . .
C16D N6D C17D 118.8(6) . .
C18D N6D C17D 118.4(6) . .
C19D N7D C21D 121.5(6) . .
C19D N7D C20D 121.0(6) . .
C21D N7D C20D 117.4(6) . .
C22D N8D C23D 122.0(6) . .
C22D N8D C24D 122.1(6) . .
C23D N8D C24D 115.9(6) . .
C25D N9D C26D 122.9(11) . .
C25D N9D C27D 121.1(9) . .
C26D N9D C27D 116.0(10) . .
C28D N10D C29D 122.6(7) . .
C28D N10D C30D 122.4(8) . .
C29D N10D C30D 115.0(7) . .
C31D N11D C33D 121.0(15) . .
C31D N11D C32D 120.0(15) . .
C33D N11D C32D 118.4(15) . .
C3S N1S C1S 120.3(15) . .
C3S N1S C2S 122.0(13) . .
C1S N1S C2S 115.8(13) . .
N1A C1A W1 179.2(7) . .
N2A C2A W1 176.9(6) . .
N3A C3A W1 176.0(6) . .
N4A C4A W1 177.4(6) . .
N5A C5A W1 177.8(6) . .
N6A C6A W1 178.0(5) . .
N7A C7A W1 179.4(6) . .
N8A C8A W1 176.4(6) . .
N1B C1B W2 176.5(6) . .
N2B C2B W2 176.0(6) . .
N3B C3B W2 179.3(7) . .
N4B C4B W2 178.0(7) . .
N5B C5B W2 174.5(6) . .
N6B C6B W2 177.4(7) . .
N7B C7B W2 177.5(5) . .
N8B C8B W2 179.3(7) . .
N1C C1C W3 177.4(7) . .
N2C C2C W3 176.8(8) . .
N3C C3C W3 178.4(7) . .
N4C C4C W3 178.5(7) . 1_656
N5C C5C W3 178.5(8) . .
N6C C6C W3 177.0(8) . .
N7C C7C W3 177.8(7) . .
N8C C8C W3 177.1(9) . .
N1L C1L C12L 110.4(6) . .
N1L C1L C2L 102.5(6) . .
C12L C1L C2L 116.0(6) . .
N1L C1L H1L 109.2 . .
C12L C1L H1L 109.2 . .
C2L C1L H1L 109.2 . .
O1L C2L C1L 104.2(6) . .
O1L C2L H2L1 110.9 . .
C1L C2L H2L1 110.9 . .
O1L C2L H2L2 110.9 . .
C1L C2L H2L2 110.9 . .
H2L1 C2L H2L2 108.9 . .
N1L C3L O1L 119.9(7) . .
N1L C3L C4L 123.5(7) . .
O1L C3L C4L 116.6(6) . .
N2L C4L C5L 121.6(7) . .
N2L C4L C3L 113.8(6) . .
C5L C4L C3L 124.6(7) . .
C6L C5L C4L 119.0(7) . .
C6L C5L H5L 120.5 . .
C4L C5L H5L 120.5 . .
C7L C6L C5L 118.8(7) . .
C7L C6L H6L 120.6 . .
C5L C6L H6L 120.6 . .
C6L C7L C8L 118.8(8) . .
C6L C7L H7L 120.6 . .
C8L C7L H7L 120.6 . .
N2L C8L C7L 123.1(7) . .
N2L C8L C9L 113.5(6) . .
C7L C8L C9L 123.3(7) . .
N3L C9L O2L 118.1(7) . .
N3L C9L C8L 123.5(6) . .
O2L C9L C8L 118.4(6) . .
O2L C10L C11L 105.7(6) . .
O2L C10L H10A 110.6 . .
C11L C10L H10A 110.6 . .
O2L C10L H10B 110.6 . .
C11L C10L H10B 110.6 . .
H10A C10L H10B 108.7 . .
N3L C11L C10L 100.8(6) . .
N3L C11L C15L 109.5(6) . .
C10L C11L C15L 114.9(6) . .
N3L C11L H11L 110.4 . .
C10L C11L H11L 110.4 . .
C15L C11L H11L 110.4 . .
C1L C12L C14L 110.1(7) . .
C1L C12L C13L 111.8(7) . .
C14L C12L C13L 111.0(7) . .
C1L C12L H12L 107.9 . .
C14L C12L H12L 107.9 . .
C13L C12L H12L 107.9 . .
C12L C13L H13A 109.5 . .
C12L C13L H13B 109.5 . .
H13A C13L H13B 109.5 . .
C12L C13L H13C 109.5 . .
H13A C13L H13C 109.5 . .
H13B C13L H13C 109.5 . .
C12L C14L H4A 109.5 . .
C12L C14L H4B 109.5 . .
H4A C14L H4B 109.5 . .
C12L C14L H4C 109.5 . .
H4A C14L H4C 109.5 . .
H4B C14L H4C 109.5 . .
C17L C15L C16L 110.9(7) . .
C17L C15L C11L 109.6(7) . .
C16L C15L C11L 113.1(7) . .
C17L C15L H15L 107.7 . .
C16L C15L H15L 107.7 . .
C11L C15L H15L 107.7 . .
C15L C16L H16A 109.5 . .
C15L C16L H16B 109.5 . .
H16A C16L H16B 109.5 . .
C15L C16L H16C 109.5 . .
H16A C16L H16C 109.5 . .
H16B C16L H16C 109.5 . .
C15L C17L H7A 109.5 . .
C15L C17L H7B 109.5 . .
H7A C17L H7B 109.5 . .
C15L C17L H7C 109.5 . .
H7A C17L H7C 109.5 . .
H7B C17L H7C 109.5 . .
N4L C18L C29L 111.0(5) . .
N4L C18L C19L 102.7(5) . .
C29L C18L C19L 115.0(6) . .
N4L C18L H18L 109.3 . .
C29L C18L H18L 109.3 . .
C19L C18L H18L 109.3 . .
O3L C19L C18L 105.0(5) . .
O3L C19L H19A 110.7 . .
C18L C19L H19A 110.7 . .
O3L C19L H19B 110.7 . .
C18L C19L H19B 110.7 . .
H19A C19L H19B 108.8 . .
N4L C20L O3L 119.5(6) . .
N4L C20L C21L 122.9(6) . .
O3L C20L C21L 117.6(5) . .
N5L C21L C22L 123.4(6) . .
N5L C21L C20L 113.6(5) . .
C22L C21L C20L 122.9(6) . .
C23L C22L C21L 117.5(6) . .
C23L C22L H22L 121.3 . .
C21L C22L H22L 121.3 . .
C22L C23L C24L 119.6(6) . .
C22L C23L H23L 120.2 . .
C24L C23L H23L 120.2 . .
C25L C24L C23L 118.9(7) . .
C25L C24L H24L 120.6 . .
C23L C24L H24L 120.6 . .
N5L C25L C24L 121.1(6) . .
N5L C25L C26L 113.3(5) . .
C24L C25L C26L 125.4(6) . .
N6L C26L O4L 118.5(6) . .
N6L C26L C25L 124.6(6) . .
O4L C26L C25L 116.9(5) . .
O4L C27L C28L 103.6(5) . .
O4L C27L H27A 111.0 . .
C28L C27L H27A 111.0 . .
O4L C27L H27B 111.0 . .
C28L C27L H27B 111.0 . .
H27A C27L H27B 109.0 . .
N6L C28L C27L 103.3(5) . .
N6L C28L C32L 110.3(5) . .
C27L C28L C32L 114.5(6) . .
N6L C28L H28L 109.5 . .
C27L C28L H28L 109.5 . .
C32L C28L H28L 109.5 . .
C18L C29L C31L 113.6(5) . .
C18L C29L C30L 108.9(6) . .
C31L C29L C30L 111.8(6) . .
C18L C29L H29L 107.4 . .
C31L C29L H29L 107.4 . .
C30L C29L H29L 107.4 . .
C29L C30L H30A 109.5 . .
C29L C30L H30B 109.5 . .
H30A C30L H30B 109.5 . .
C29L C30L H30C 109.5 . .
H30A C30L H30C 109.5 . .
H30B C30L H30C 109.5 . .
C29L C31L H31A 109.5 . .
C29L C31L H31B 109.5 . .
H31A C31L H31B 109.5 . .
C29L C31L H31C 109.5 . .
H31A C31L H31C 109.5 . .
H31B C31L H31C 109.5 . .
C33L C32L C34L 110.5(6) . .
C33L C32L C28L 111.1(6) . .
C34L C32L C28L 113.5(5) . .
C33L C32L H32L 107.1 . .
C34L C32L H32L 107.1 . .
C28L C32L H32L 107.1 . .
C32L C33L H33A 109.5 . .
C32L C33L H33B 109.5 . .
H33A C33L H33B 109.5 . .
C32L C33L H33C 109.5 . .
H33A C33L H33C 109.5 . .
H33B C33L H33C 109.5 . .
C32L C34L H34A 109.5 . .
C32L C34L H34B 109.5 . .
H34A C34L H34B 109.5 . .
C32L C34L H34C 109.5 . .
H34A C34L H34C 109.5 . .
H34B C34L H34C 109.5 . .
C46L C35L N7L 113.4(7) . .
C46L C35L C36L 117.0(7) . .
N7L C35L C36L 101.8(6) . .
C46L C35L H35L 108.0 . .
N7L C35L H35L 108.0 . .
C36L C35L H35L 108.0 . .
O5L C36L C35L 106.0(6) . .
O5L C36L H36A 110.5 . .
C35L C36L H36A 110.5 . .
O5L C36L H36B 110.5 . .
C35L C36L H36B 110.5 . .
H36A C36L H36B 108.7 . .
N7L C37L O5L 119.2(7) . .
N7L C37L C38L 123.7(6) . .
O5L C37L C38L 117.1(7) . .
N8L C38L C39L 123.2(7) . .
N8L C38L C37L 113.5(6) . .
C39L C38L C37L 123.2(7) . .
C38L C39L C40L 118.0(7) . .
C38L C39L H39L 121.0 . .
C40L C39L H39L 121.0 . .
C41L C40L C39L 120.0(7) . .
C41L C40L H40L 120.0 . .
C39L C40L H40L 120.0 . .
C42L C41L C40L 117.0(7) . .
C42L C41L H41L 121.5 . .
C40L C41L H41L 121.5 . .
N8L C42L C41L 124.7(7) . .
N8L C42L C43L 112.8(6) . .
C41L C42L C43L 122.5(7) . .
N9L C43L O6L 118.8(6) . .
N9L C43L C42L 123.9(6) . .
O6L C43L C42L 117.2(6) . .
O6L C44L C45L 104.8(6) . .
O6L C44L H44A 110.8 . .
C45L C44L H44A 110.8 . .
O6L C44L H44B 110.8 . .
C45L C44L H44B 110.8 . .
H44A C44L H44B 108.9 . .
C49L C45L N9L 111.5(6) . .
C49L C45L C44L 115.6(6) . .
N9L C45L C44L 102.0(5) . .
C49L C45L H45L 109.1 . .
N9L C45L H45L 109.1 . .
C44L C45L H45L 109.1 . .
C35L C46L C47L 108.3(8) . .
C35L C46L C48L 110.6(9) . .
C47L C46L C48L 113.3(9) . .
C35L C46L H46L 108.2 . .
C47L C46L H46L 108.2 . .
C48L C46L H46L 108.2 . .
C46L C47L H47A 109.5 . .
C46L C47L H47B 109.5 . .
H47A C47L H47B 109.5 . .
C46L C47L H47C 109.5 . .
H47A C47L H47C 109.5 . .
H47B C47L H47C 109.5 . .
C46L C48L H48A 109.5 . .
C46L C48L H48B 109.5 . .
H48A C48L H48B 109.5 . .
C46L C48L H48C 109.5 . .
H48A C48L H48C 109.5 . .
H48B C48L H48C 109.5 . .
C45L C49L C50L 111.3(7) . .
C45L C49L C51L 113.5(7) . .
C50L C49L C51L 108.9(6) . .
C45L C49L H49L 107.7 . .
C50L C49L H49L 107.7 . .
C51L C49L H49L 107.7 . .
C49L C50L H50A 109.5 . .
C49L C50L H50B 109.5 . .
H50A C50L H50B 109.5 . .
C49L C50L H50C 109.5 . .
H50A C50L H50C 109.5 . .
H50B C50L H50C 109.5 . .
C49L C51L H51A 109.5 . .
C49L C51L H51B 109.5 . .
H51A C51L H51B 109.5 . .
C49L C51L H51C 109.5 . .
H51A C51L H51C 109.5 . .
H51B C51L H51C 109.5 . .
O1D C1D N1D 122.6(7) . .
N1D C2D H2D1 109.5 . .
N1D C2D H2D2 109.5 . .
H2D1 C2D H2D2 109.5 . .
N1D C2D H2D3 109.5 . .
H2D1 C2D H2D3 109.5 . .
H2D2 C2D H2D3 109.5 . .
N1D C3D H3D1 109.5 . .
N1D C3D H3D2 109.5 . .
H3D1 C3D H3D2 109.5 . .
N1D C3D H3D3 109.5 . .
H3D1 C3D H3D3 109.5 . .
H3D2 C3D H3D3 109.5 . .
O3D C7D N3D 121.8(7) . .
N3D C8D H8D1 109.5 . .
N3D C8D H8D2 109.5 . .
H8D1 C8D H8D2 109.5 . .
N3D C8D H8D3 109.5 . .
H8D1 C8D H8D3 109.5 . .
H8D2 C8D H8D3 109.5 . .
N3D C9D H9D1 109.5 . .
N3D C9D H9D2 109.5 . .
H9D1 C9D H9D2 109.5 . .
N3D C9D H9D3 109.5 . .
H9D1 C9D H9D3 109.5 . .
H9D2 C9D H9D3 109.5 . .
O4D C10D N4D 122.8(12) . .
N4D C11D H11A 109.5 . .
N4D C11D H11B 109.5 . .
H11A C11D H11B 109.5 . .
N4D C11D H11C 109.5 . .
H11A C11D H11C 109.5 . .
H11B C11D H11C 109.5 . .
N4D C12D H12A 109.5 . .
N4D C12D H12B 109.5 . .
H12A C12D H12B 109.5 . .
N4D C12D H12C 109.5 . .
H12A C12D H12C 109.5 . .
H12B C12D H12C 109.5 . .
O5D C13D N5D 122.6(6) . .
N5D C14D H14A 109.5 . .
N5D C14D H14B 109.5 . .
H14A C14D H14B 109.5 . .
N5D C14D H14C 109.5 . .
H14A C14D H14C 109.5 . .
H14B C14D H14C 109.5 . .
N5D C15D H15A 109.5 . .
N5D C15D H15B 109.5 . .
H15A C15D H15B 109.5 . .
N5D C15D H15C 109.5 . .
H15A C15D H15C 109.5 . .
H15B C15D H15C 109.5 . .
O6D C16D N6D 120.9(6) . .
N6D C17D H17A 109.5 . .
N6D C17D H17B 109.5 . .
H17A C17D H17B 109.5 . .
N6D C17D H17C 109.5 . .
H17A C17D H17C 109.5 . .
H17B C17D H17C 109.5 . .
N6D C18D H18A 109.5 . .
N6D C18D H18B 109.5 . .
H18A C18D H18B 109.5 . .
N6D C18D H18C 109.5 . .
H18A C18D H18C 109.5 . .
H18B C18D H18C 109.5 . .
O7D C19D N7D 123.4(6) . .
N7D C20D H20A 109.5 . .
N7D C20D H20B 109.5 . .
H20A C20D H20B 109.5 . .
N7D C20D H20C 109.5 . .
H20A C20D H20C 109.5 . .
H20B C20D H20C 109.5 . .
N7D C21D H21A 109.5 . .
N7D C21D H21B 109.5 . .
H21A C21D H21B 109.5 . .
N7D C21D H21C 109.5 . .
H21A C21D H21C 109.5 . .
H21B C21D H21C 109.5 . .
O8D C22D N8D 124.1(7) . .
N8D C23D H23A 109.5 . .
N8D C23D H23B 109.5 . .
H23A C23D H23B 109.5 . .
N8D C23D H23C 109.5 . .
H23A C23D H23C 109.5 . .
H23B C23D H23C 109.5 . .
N8D C24D H24A 109.5 . .
N8D C24D H24B 109.5 . .
H24A C24D H24B 109.5 . .
N8D C24D H24C 109.5 . .
H24A C24D H24C 109.5 . .
H24B C24D H24C 109.5 . .
O9D C25D N9D 126.3(10) . .
N9D C26D H26A 109.5 . .
N9D C26D H26B 109.5 . .
H26A C26D H26B 109.5 . .
N9D C26D H26C 109.5 . .
H26A C26D H26C 109.5 . .
H26B C26D H26C 109.5 . .
N9D C27D H27C 109.5 . .
N9D C27D H27D 109.5 . .
H27C C27D H27D 109.5 . .
N9D C27D H27E 109.5 . .
H27C C27D H27E 109.5 . .
H27D C27D H27E 109.5 . .
O10D C28D N10D 122.5(8) . .
N10D C29D H29A 109.5 . .
N10D C29D H29B 109.5 . .
H29A C29D H29B 109.5 . .
N10D C29D H29C 109.5 . .
H29A C29D H29C 109.5 . .
H29B C29D H29C 109.5 . .
N10D C30D H30D 109.5 . .
N10D C30D H30E 109.5 . .
H30D C30D H30E 109.5 . .
N10D C30D H30F 109.5 . .
H30D C30D H30F 109.5 . .
H30E C30D H30F 109.5 . .
O11D C31D N11D 129.2(11) . .
N11D C32D H32A 109.5 . .
N11D C32D H32B 109.5 . .
H32A C32D H32B 109.5 . .
N11D C32D H32C 109.5 . .
H32A C32D H32C 109.5 . .
H32B C32D H32C 109.5 . .
N11D C33D H33D 109.5 . .
N11D C33D H33E 109.5 . .
H33D C33D H33E 109.5 . .
N11D C33D H33F 109.5 . .
H33D C33D H33F 109.5 . .
H33E C33D H33F 109.5 . .
C4D O2D C4E 72.1(18) . .
C4D O2D Eu1 139.0(6) . .
C4E O2D Eu1 127.9(18) . .
C4D N2D C5E 61.1(19) . .
C4D N2D C6D 126.6(11) . .
C5E N2D C6D 172(2) . .
C4D N2D C5D 113.7(12) . .
C5E N2D C5D 57.0(19) . .
C6D N2D C5D 115.3(12) . .
C4D N2D C4E 63.9(15) . .
C5E N2D C4E 117(2) . .
C6D N2D C4E 70.2(16) . .
C5D N2D C4E 171.9(17) . .
C4D N2D C6E 149.7(18) . .
C5E N2D C6E 118(2) . .
C6D N2D C6E 56.6(16) . .
C5D N2D C6E 83.3(17) . .
C4E N2D C6E 96(2) . .
N2D C4D O2D 119.5(10) . .
N2D C5D H5D1 109.5 . .
N2D C5D H5D2 109.5 . .
N2D C5D H5D3 109.5 . .
N2D C6D H6D1 109.5 . .
N2D C6D H6D2 109.5 . .
N2D C6D H6D3 109.5 . .
O2D C4E N2D 100(3) . .
N2D C5E H5E1 109.5 . .
N2D C5E H5E2 109.5 . .
H5E1 C5E H5E2 109.5 . .
N2D C5E H5E3 109.5 . .
H5E1 C5E H5E3 109.5 . .
H5E2 C5E H5E3 109.5 . .
N2D C6E H6E1 109.5 . .
N2D C6E H6E2 109.5 . .
H6E1 C6E H6E2 109.5 . .
N2D C6E H6E3 109.5 . .
H6E1 C6E H6E3 109.5 . .
H6E2 C6E H6E3 109.5 . .
C34D O12D C34E 55.7(12) . .
C34D O12D Eu3 144.4(11) . .
C34E O12D Eu3 132.4(6) . .
C34E N12D C34D 50.2(11) . .
C34E N12D C35D 76.0(14) . .
C34D N12D C35D 125.3(17) . .
C34E N12D C35E 120.1(10) . .
C34D N12D C35E 165.7(11) . .
C35D N12D C35E 49.7(14) . .
C34E N12D C36D 162.3(13) . .
C34D N12D C36D 120.8(17) . .
C35D N12D C36D 113.7(19) . .
C35E N12D C36D 64.9(14) . .
C34E N12D C36E 123.2(9) . .
C34D N12D C36E 73.6(11) . .
C35D N12D C36E 152.7(13) . .
C35E N12D C36E 116.7(9) . .
C36D N12D C36E 54.4(13) . .
O12D C34D N12D 126.2(19) . .
N12D C35D H35A 109.5 . .
N12D C35D H35B 109.5 . .
H35A C35D H35B 109.5 . .
N12D C35D H35C 109.5 . .
H35A C35D H35C 109.5 . .
H35B C35D H35C 109.5 . .
N12D C36D H36C 109.5 . .
N12D C36D H36D 109.5 . .
N12D C36D H36E 109.5 . .
O12D C34E N12D 124.0(12) . .
N12D C35E H35D 109.5 . .
N12D C35E H35E 109.5 . .
H35D C35E H35E 109.5 . .
N12D C35E H35F 109.5 . .
H35D C35E H35F 109.5 . .
H35E C35E H35F 109.5 . .
N12D C36E H36F 109.5 . .
N12D C36E H36G 109.5 . .
H36F C36E H36G 109.5 . .
N12D C36E H36H 109.5 . .
H36F C36E H36H 109.5 . .
H36G C36E H36H 109.5 . .
O1S C1S N1S 127.9(19) . .
N1S C2S H2S1 109.5 . .
N1S C2S H2S2 109.5 . .
H2S1 C2S H2S2 109.5 . .
N1S C2S H2S3 109.5 . .
H2S1 C2S H2S3 109.5 . .
H2S2 C2S H2S3 109.5 . .
N1S C3S H3S1 109.5 . .
N1S C3S H3S2 109.5 . .
H3S1 C3S H3S2 109.5 . .
N1S C3S H3S3 109.5 . .
H3S1 C3S H3S3 109.5 . .
H3S2 C3S H3S3 109.5 . .

loop_
_geom_bond_atom_site_label_1
_geom_bond_atom_site_label_2
_geom_bond_distance
_geom_bond_site_symmetry_2
W1 C6A 2.150(7) .
W1 C4A 2.153(6) .
W1 C1A 2.160(6) .
W1 C8A 2.162(7) .
W1 C3A 2.169(7) .
W1 C5A 2.169(7) .
W1 C2A 2.178(6) .
W1 C7A 2.182(6) .
W2 C1B 2.160(6) .
W2 C6B 2.170(7) .
W2 C2B 2.173(6) .
W2 C4B 2.173(8) .
W2 C7B 2.174(7) .
W2 C8B 2.174(7) .
W2 C3B 2.183(6) .
W2 C5B 2.193(6) .
W3 C7C 2.145(9) .
W3 C5C 2.149(9) .
W3 C1C 2.150(7) .
W3 C3C 2.153(7) .
W3 C4C 2.155(8) 1_454
W3 C6C 2.159(8) .
W3 C2C 2.164(9) .
W3 C8C 2.183(10) .
Eu1 O2D 2.389(5) .
Eu1 O4D 2.394(6) .
Eu1 O3D 2.394(5) .
Eu1 O1D 2.410(5) .
Eu1 N4C 2.523(6) .
Eu1 N3L 2.576(5) .
Eu1 N1L 2.596(6) .
Eu1 N7A 2.616(6) .
Eu1 N2L 2.629(5) .
Eu2 O6D 2.358(4) .
Eu2 O8D 2.382(4) .
Eu2 O5D 2.396(4) .
Eu2 O7D 2.429(4) .
Eu2 N4L 2.571(5) .
Eu2 N6L 2.589(5) .
Eu2 N4A 2.602(6) .
Eu2 N7B 2.616(6) .
Eu2 N5L 2.653(5) .
Eu3 O10D 2.325(5) .
Eu3 O11D 2.355(6) .
Eu3 O9D 2.428(5) .
Eu3 O12D 2.434(5) .
Eu3 N1C 2.539(6) .
Eu3 N7L 2.590(5) .
Eu3 N1B 2.602(6) .
Eu3 N9L 2.616(6) .
Eu3 N8L 2.637(6) .
O1L C3L 1.347(8) .
O1L C2L 1.468(9) .
O2L C9L 1.349(8) .
O2L C10L 1.449(9) .
O3L C20L 1.346(8) .
O3L C19L 1.452(8) .
O4L C26L 1.357(8) .
O4L C27L 1.498(8) .
O5L C37L 1.336(8) .
O5L C36L 1.436(10) .
O6L C43L 1.355(8) .
O6L C44L 1.462(9) .
O1D C1D 1.235(8) .
O3D C7D 1.271(9) .
O4D C10D 1.182(12) .
O5D C13D 1.254(8) .
O6D C16D 1.249(8) .
O7D C19D 1.260(8) .
O8D C22D 1.270(8) .
O9D C25D 1.219(11) .
O10D C28D 1.256(8) .
O11D C31D 1.212(11) .
O1S C1S 1.152(18) .
N1A C1A 1.166(9) .
N2A C2A 1.133(8) .
N3A C3A 1.147(9) .
N4A C4A 1.165(8) .
N5A C5A 1.157(9) .
N6A C6A 1.162(9) .
N7A C7A 1.145(8) .
N8A C8A 1.159(9) .
N1B C1B 1.150(9) .
N2B C2B 1.159(9) .
N3B C3B 1.142(9) .
N4B C4B 1.133(9) .
N5B C5B 1.144(8) .
N6B C6B 1.156(9) .
N7B C7B 1.139(8) .
N8B C8B 1.154(9) .
N1C C1C 1.163(9) .
N2C C2C 1.175(11) .
N3C C3C 1.140(9) .
N4C C4C 1.159(9) .
N5C C5C 1.172(11) .
N6C C6C 1.153(10) .
N7C C7C 1.159(11) .
N8C C8C 1.138(11) .
N1L C3L 1.263(9) .
N1L C1L 1.506(9) .
N2L C4L 1.341(9) .
N2L C8L 1.342(9) .
N3L C9L 1.289(9) .
N3L C11L 1.497(9) .
N4L C20L 1.276(8) .
N4L C18L 1.494(8) .
N5L C21L 1.321(8) .
N5L C25L 1.353(8) .
N6L C26L 1.270(8) .
N6L C28L 1.481(8) .
N7L C37L 1.266(9) .
N7L C35L 1.505(9) .
N8L C42L 1.328(9) .
N8L C38L 1.353(9) .
N9L C43L 1.295(9) .
N9L C45L 1.503(8) .
N1D C1D 1.337(9) .
N1D C2D 1.458(9) .
N1D C3D 1.469(9) .
N3D C7D 1.312(9) .
N3D C8D 1.433(10) .
N3D C9D 1.488(10) .
N4D C10D 1.372(17) .
N4D C12D 1.448(17) .
N4D C11D 1.555(19) .
N5D C13D 1.325(9) .
N5D C14D 1.447(8) .
N5D C15D 1.471(9) .
N6D C16D 1.329(8) .
N6D C18D 1.437(9) .
N6D C17D 1.469(8) .
N7D C19D 1.330(8) .
N7D C21D 1.438(8) .
N7D C20D 1.473(9) .
N8D C22D 1.305(9) .
N8D C23D 1.447(9) .
N8D C24D 1.462(10) .
N9D C25D 1.293(12) .
N9D C26D 1.429(15) .
N9D C27D 1.490(13) .
N10D C28D 1.290(10) .
N10D C29D 1.482(12) .
N10D C30D 1.491(10) .
N11D C31D 1.298(15) .
N11D C33D 1.487(9) .
N11D C32D 1.52(2) .
N1S C3S 1.314(16) .
N1S C1S 1.414(19) .
N1S C2S 1.421(15) .
C4C W3 2.155(8) 1_656
C1L C12L 1.518(11) .
C1L C2L 1.527(10) .
C1L H1L 1.0000 .
C2L H2L1 0.9900 .
C2L H2L2 0.9900 .
C3L C4L 1.464(11) .
C4L C5L 1.406(10) .
C5L C6L 1.395(11) .
C5L H5L 0.9500 .
C6L C7L 1.382(12) .
C6L H6L 0.9500 .
C7L C8L 1.386(10) .
C7L H7L 0.9500 .
C8L C9L 1.469(10) .
C10L C11L 1.545(10) .
C10L H10A 0.9900 .
C10L H10B 0.9900 .
C11L C15L 1.549(10) .
C11L H11L 1.0000 .
C12L C14L 1.533(11) .
C12L C13L 1.556(10) .
C12L H12L 1.0000 .
C13L H13A 0.9800 .
C13L H13B 0.9800 .
C13L H13C 0.9800 .
C14L H4A 0.9800 .
C14L H4B 0.9800 .
C14L H4C 0.9800 .
C15L C17L 1.534(11) .
C15L C16L 1.535(12) .
C15L H15L 1.0000 .
C16L H16A 0.9800 .
C16L H16B 0.9800 .
C16L H16C 0.9800 .
C17L H7A 0.9800 .
C17L H7B 0.9800 .
C17L H7C 0.9800 .
C18L C29L 1.526(9) .
C18L C19L 1.561(9) .
C18L H18L 1.0000 .
C19L H19A 0.9900 .
C19L H19B 0.9900 .
C20L C21L 1.481(9) .
C21L C22L 1.399(8) .
C22L C23L 1.385(10) .
C22L H22L 0.9500 .
C23L C24L 1.398(10) .
C23L H23L 0.9500 .
C24L C25L 1.393(9) .
C24L H24L 0.9500 .
C25L C26L 1.445(9) .
C27L C28L 1.523(9) .
C27L H27A 0.9900 .
C27L H27B 0.9900 .
C28L C32L 1.537(9) .
C28L H28L 1.0000 .
C29L C31L 1.530(9) .
C29L C30L 1.535(10) .
C29L H29L 1.0000 .
C30L H30A 0.9800 .
C30L H30B 0.9800 .
C30L H30C 0.9800 .
C31L H31A 0.9800 .
C31L H31B 0.9800 .
C31L H31C 0.9800 .
C32L C33L 1.514(9) .
C32L C34L 1.517(9) .
C32L H32L 1.0000 .
C33L H33A 0.9800 .
C33L H33B 0.9800 .
C33L H33C 0.9800 .
C34L H34A 0.9800 .
C34L H34B 0.9800 .
C34L H34C 0.9800 .
C35L C46L 1.496(12) .
C35L C36L 1.535(10) .
C35L H35L 1.0000 .
C36L H36A 0.9900 .
C36L H36B 0.9900 .
C37L C38L 1.479(11) .
C38L C39L 1.374(10) .
C39L C40L 1.388(11) .
C39L H39L 0.9500 .
C40L C41L 1.387(11) .
C40L H40L 0.9500 .
C41L C42L 1.379(10) .
C41L H41L 0.9500 .
C42L C43L 1.467(10) .
C44L C45L 1.571(10) .
C44L H44A 0.9900 .
C44L H44B 0.9900 .
C45L C49L 1.492(10) .
C45L H45L 1.0000 .
C46L C47L 1.549(12) .
C46L C48L 1.562(16) .
C46L H46L 1.0000 .
C47L H47A 0.9800 .
C47L H47B 0.9800 .
C47L H47C 0.9800 .
C48L H48A 0.9800 .
C48L H48B 0.9800 .
C48L H48C 0.9800 .
C49L C50L 1.539(10) .
C49L C51L 1.554(12) .
C49L H49L 1.0000 .
C50L H50A 0.9800 .
C50L H50B 0.9800 .
C50L H50C 0.9800 .
C51L H51A 0.9800 .
C51L H51B 0.9800 .
C51L H51C 0.9800 .
C2D H2D1 0.9800 .
C2D H2D2 0.9800 .
C2D H2D3 0.9800 .
C3D H3D1 0.9800 .
C3D H3D2 0.9800 .
C3D H3D3 0.9800 .
C8D H8D1 0.9800 .
C8D H8D2 0.9800 .
C8D H8D3 0.9800 .
C9D H9D1 0.9800 .
C9D H9D2 0.9800 .
C9D H9D3 0.9800 .
C11D H11A 0.9800 .
C11D H11B 0.9800 .
C11D H11C 0.9800 .
C12D H12A 0.9800 .
C12D H12B 0.9800 .
C12D H12C 0.9800 .
C14D H14A 0.9800 .
C14D H14B 0.9800 .
C14D H14C 0.9800 .
C15D H15A 0.9800 .
C15D H15B 0.9800 .
C15D H15C 0.9800 .
C17D H17A 0.9800 .
C17D H17B 0.9800 .
C17D H17C 0.9800 .
C18D H18A 0.9800 .
C18D H18B 0.9800 .
C18D H18C 0.9800 .
C20D H20A 0.9800 .
C20D H20B 0.9800 .
C20D H20C 0.9800 .
C21D H21A 0.9800 .
C21D H21B 0.9800 .
C21D H21C 0.9800 .
C23D H23A 0.9800 .
C23D H23B 0.9800 .
C23D H23C 0.9800 .
C24D H24A 0.9800 .
C24D H24B 0.9800 .
C24D H24C 0.9800 .
C26D H26A 0.9800 .
C26D H26B 0.9800 .
C26D H26C 0.9800 .
C27D H27C 0.9800 .
C27D H27D 0.9800 .
C27D H27E 0.9800 .
C29D H29A 0.9800 .
C29D H29B 0.9800 .
C29D H29C 0.9800 .
C30D H30D 0.9800 .
C30D H30E 0.9800 .
C30D H30F 0.9800 .
C32D H32A 0.9800 .
C32D H32B 0.9800 .
C32D H32C 0.9800 .
C33D H33D 0.9800 .
C33D H33E 0.9800 .
C33D H33F 0.9800 .
O2D C4D 1.298(11) .
O2D C4E 1.30(4) .
N2D C4D 1.266(13) .
N2D C5E 1.36(4) .
N2D C6D 1.434(16) .
N2D C5D 1.539(18) .
N2D C4E 1.58(4) .
N2D C6E 1.70(4) .
C5D H5D1 0.9800 .
C5D H5D2 0.9800 .
C5D H5D3 0.9800 .
C6D H6D1 0.9800 .
C6D H6D2 0.9800 .
C6D H6D3 0.9800 .
C5E H5E1 0.9800 .
C5E H5E2 0.9800 .
C5E H5E3 0.9800 .
C6E H6E1 0.9800 .
C6E H6E2 0.9800 .
C6E H6E3 0.9800 .
O12D C34D 1.20(2) .
O12D C34E 1.225(12) .
N12D C34E 1.334(13) .
N12D C34D 1.33(2) .
N12D C35D 1.43(3) .
N12D C35E 1.448(13) .
N12D C36D 1.46(3) .
N12D C36E 1.473(12) .
C35D H35A 0.9800 .
C35D H35B 0.9800 .
C35D H35C 0.9800 .
C36D H36C 0.9800 .
C36D H36D 0.9800 .
C36D H36E 0.9800 .
C35E H35D 0.9800 .
C35E H35E 0.9800 .
C35E H35F 0.9800 .
C36E H36F 0.9800 .
C36E H36G 0.9800 .
C36E H36H 0.9800 .
C2S H2S1 0.9800 .
C2S H2S2 0.9800 .
C2S H2S3 0.9800 .
C3S H3S1 0.9800 .
C3S H3S2 0.9800 .
C3S H3S3 0.9800 .

loop_
_geom_torsion_atom_site_label_1
_geom_torsion_atom_site_label_2
_geom_torsion_atom_site_label_3
_geom_torsion_atom_site_label_4
_geom_torsion
O2D Eu1 O1D C1D 27.0(7)
O4D Eu1 O1D C1D -178.3(6)
O3D Eu1 O1D C1D -45.1(8)
N4C Eu1 O1D C1D 74.6(7)
N3L Eu1 O1D C1D -116.8(7)
N1L Eu1 O1D C1D 114.1(7)
N7A Eu1 O1D C1D -46.7(6)
N2L Eu1 O1D C1D 179.6(7)
O2D Eu1 O3D C7D 17.8(6)
O4D Eu1 O3D C7D -125.8(6)
O1D Eu1 O3D C7D 86.9(6)
N4C Eu1 O3D C7D -53.2(6)
N3L Eu1 O3D C7D 158.6(6)
N1L Eu1 O3D C7D -60.3(7)
N7A Eu1 O3D C7D 88.4(6)
N2L Eu1 O3D C7D -162.6(6)
O2D Eu1 O4D C10D -28.7(13)
O3D Eu1 O4D C10D 42.1(12)
O1D Eu1 O4D C10D -166.9(11)
N4C Eu1 O4D C10D -32.2(12)
N3L Eu1 O4D C10D 128.4(12)
N1L Eu1 O4D C10D -102.2(12)
N7A Eu1 O4D C10D 89.8(12)
N2L Eu1 O4D C10D -164.7(12)
O6D Eu2 O5D C13D 16.0(7)
O8D Eu2 O5D C13D 171.7(6)
O7D Eu2 O5D C13D -51.4(7)
N4L Eu2 O5D C13D -131.1(7)
N6L Eu2 O5D C13D 99.5(7)
N4A Eu2 O5D C13D 62.9(7)
N7B Eu2 O5D C13D -57.9(7)
N5L Eu2 O5D C13D 164.5(7)
O8D Eu2 O6D C16D 102.3(7)
O5D Eu2 O6D C16D -104.1(7)
O7D Eu2 O6D C16D 39.4(7)
N4L Eu2 O6D C16D -47.3(8)
N6L Eu2 O6D C16D 177.3(7)
N4A Eu2 O6D C16D 109.4(7)
N7B Eu2 O6D C16D -31.4(7)
N5L Eu2 O6D C16D -146.6(6)
O6D Eu2 O7D C19D 17.2(5)
O8D Eu2 O7D C19D -126.8(5)
O5D Eu2 O7D C19D 82.3(6)
N4L Eu2 O7D C19D 157.7(5)
N6L Eu2 O7D C19D -54.7(6)
N4A Eu2 O7D C19D -53.8(5)
N7B Eu2 O7D C19D 88.8(5)
N5L Eu2 O7D C19D -156.0(5)
O6D Eu2 O8D C22D -39.3(7)
O5D Eu2 O8D C22D 179.5(6)
O7D Eu2 O8D C22D 26.3(6)
N4L Eu2 O8D C22D 121.3(6)
N6L Eu2 O8D C22D -112.2(6)
N4A Eu2 O8D C22D -46.5(6)
N7B Eu2 O8D C22D 73.7(7)
N5L Eu2 O8D C22D -173.4(7)
O10D Eu3 O9D C25D 98.4(10)
O11D Eu3 O9D C25D 26.3(11)
O12D Eu3 O9D C25D -106.9(10)
N1C Eu3 O9D C25D 25.1(9)
N7L Eu3 O9D C25D -47.2(9)
N1B Eu3 O9D C25D 148.9(9)
N9L Eu3 O9D C25D -177.3(10)
N8L Eu3 O9D C25D -111.1(10)
O11D Eu3 O10D C28D 95.3(11)
O9D Eu3 O10D C28D -48.1(11)
O12D Eu3 O10D C28D 159.7(10)
N1C Eu3 O10D C28D 23.9(11)
N7L Eu3 O10D C28D 16.5(12)
N1B Eu3 O10D C28D 167.0(11)
N9L Eu3 O10D C28D -123.0(11)
N8L Eu3 O10D C28D -88.4(11)
O10D Eu3 O11D C31D 82.3(11)
O9D Eu3 O11D C31D 152.9(10)
O12D Eu3 O11D C31D -59.8(10)
N1C Eu3 O11D C31D 154.1(11)
N7L Eu3 O11D C31D -135.2(11)
N1B Eu3 O11D C31D 11.5(10)
N9L Eu3 O11D C31D 9.6(12)
N8L Eu3 O11D C31D -93.9(11)
O6D Eu2 N7B C7B -43(2)
O8D Eu2 N7B C7B 175(2)
O5D Eu2 N7B C7B 41(2)
O7D Eu2 N7B C7B -135(3)
N4L Eu2 N7B C7B 126(3)
N6L Eu2 N7B C7B 5(3)
N4A Eu2 N7B C7B -90(2)
N5L Eu2 N7B C7B 88(2)
O10D Eu3 N1C C1C -55(3)
O11D Eu3 N1C C1C -147(3)
O9D Eu3 N1C C1C 33(3)
O12D Eu3 N1C C1C 165(3)
N7L Eu3 N1C C1C 121(3)
N1B Eu3 N1C C1C -100(3)
N9L Eu3 N1C C1C -1(3)
N8L Eu3 N1C C1C 78(3)
O2D Eu1 N1L C3L 159.8(6)
O4D Eu1 N1L C3L -57.3(6)
O3D Eu1 N1L C3L -121.2(5)
O1D Eu1 N1L C3L 80.1(6)
N4C Eu1 N1L C3L -128.4(6)
N3L Eu1 N1L C3L 8.9(6)
N7A Eu1 N1L C3L 109.2(6)
N2L Eu1 N1L C3L 9.2(5)
O2D Eu1 N1L C1L -28.2(6)
O4D Eu1 N1L C1L 114.6(6)
O3D Eu1 N1L C1L 50.8(7)
O1D Eu1 N1L C1L -107.9(6)
N4C Eu1 N1L C1L 43.6(6)
N3L Eu1 N1L C1L -179.2(6)
N7A Eu1 N1L C1L -78.9(7)
N2L Eu1 N1L C1L -178.9(7)
O2D Eu1 N2L C4L -52.5(6)
O4D Eu1 N2L C4L 88.2(5)
O3D Eu1 N2L C4L 128.0(5)
O1D Eu1 N2L C4L -93.5(5)
N4C Eu1 N2L C4L 37.4(6)
N3L Eu1 N2L C4L 172.4(6)
N1L Eu1 N2L C4L -7.3(5)
N7A Eu1 N2L C4L -142.7(5)
O2D Eu1 N2L C8L 134.8(5)
O4D Eu1 N2L C8L -84.4(5)
O3D Eu1 N2L C8L -44.7(6)
O1D Eu1 N2L C8L 93.9(5)
N4C Eu1 N2L C8L -135.2(5)
N3L Eu1 N2L C8L -0.3(5)
N1L Eu1 N2L C8L -180.0(6)
N7A Eu1 N2L C8L 44.7(6)
O2D Eu1 N3L C9L -127.8(5)
O4D Eu1 N3L C9L 74.4(5)
O3D Eu1 N3L C9L 154.4(5)
O1D Eu1 N3L C9L -64.1(5)
N4C Eu1 N3L C9L 103.5(5)
N1L Eu1 N3L C9L 3.8(6)
N7A Eu1 N3L C9L -134.2(5)
N2L Eu1 N3L C9L 3.5(5)
O2D Eu1 N3L C11L 54.9(7)
O4D Eu1 N3L C11L -102.9(6)
O3D Eu1 N3L C11L -22.9(6)
O1D Eu1 N3L C11L 118.6(6)
N4C Eu1 N3L C11L -73.8(7)
N1L Eu1 N3L C11L -173.5(5)
N7A Eu1 N3L C11L 48.5(6)
N2L Eu1 N3L C11L -173.8(6)
O6D Eu2 N4L C20L -125.5(5)
O8D Eu2 N4L C20L 74.1(5)
O5D Eu2 N4L C20L -69.1(5)
O7D Eu2 N4L C20L 150.1(5)
N6L Eu2 N4L C20L -3.0(6)
N4A Eu2 N4L C20L 93.8(5)
N7B Eu2 N4L C20L -141.4(5)
N5L Eu2 N4L C20L 1.6(5)
O6D Eu2 N4L C18L 49.7(6)
O8D Eu2 N4L C18L -110.8(5)
O5D Eu2 N4L C18L 106.1(5)
O7D Eu2 N4L C18L -34.7(5)
N6L Eu2 N4L C18L 172.2(5)
N4A Eu2 N4L C18L -91.0(6)
N7B Eu2 N4L C18L 33.7(5)
N5L Eu2 N4L C18L 176.8(6)
O6D Eu2 N5L C21L 134.6(5)
O8D Eu2 N5L C21L -85.6(5)
O5D Eu2 N5L C21L 89.1(5)
O7D Eu2 N5L C21L -54.8(6)
N4L Eu2 N5L C21L -0.2(5)
N6L Eu2 N5L C21L 175.6(5)
N4A Eu2 N5L C21L -140.5(5)
N7B Eu2 N5L C21L 41.3(5)
O6D Eu2 N5L C25L -46.7(6)
O8D Eu2 N5L C25L 93.1(5)
O5D Eu2 N5L C25L -92.2(5)
O7D Eu2 N5L C25L 123.9(5)
N4L Eu2 N5L C25L 178.5(5)
N6L Eu2 N5L C25L -5.7(4)
N4A Eu2 N5L C25L 38.3(5)
N7B Eu2 N5L C25L -140.0(5)
O6D Eu2 N6L C26L 160.1(5)
O8D Eu2 N6L C26L -58.4(5)
O5D Eu2 N6L C26L 80.3(5)
O7D Eu2 N6L C26L -126.4(5)
N4L Eu2 N6L C26L 13.0(5)
N4A Eu2 N6L C26L -127.4(5)
N7B Eu2 N6L C26L 114.7(5)
N5L Eu2 N6L C26L 8.5(5)
O6D Eu2 N6L C28L -25.4(5)
O8D Eu2 N6L C28L 116.2(5)
O5D Eu2 N6L C28L -105.2(5)
O7D Eu2 N6L C28L 48.1(6)
N4L Eu2 N6L C28L -172.4(5)
N4A Eu2 N6L C28L 47.1(5)
N7B Eu2 N6L C28L -70.7(6)
N5L Eu2 N6L C28L -177.0(6)
O10D Eu3 N7L C37L -129.7(5)
O11D Eu3 N7L C37L 151.6(6)
O9D Eu3 N7L C37L -65.3(6)
O12D Eu3 N7L C37L 74.5(6)
N1C Eu3 N7L C37L -137.2(6)
N1B Eu3 N7L C37L 96.9(6)
N9L Eu3 N7L C37L -1.5(6)
N8L Eu3 N7L C37L 1.4(5)
O10D Eu3 N7L C35L 44.0(8)
O11D Eu3 N7L C35L -34.6(6)
O9D Eu3 N7L C35L 108.5(6)
O12D Eu3 N7L C35L -111.8(6)
N1C Eu3 N7L C35L 36.6(6)
N1B Eu3 N7L C35L -89.3(7)
N9L Eu3 N7L C35L 172.3(6)
N8L Eu3 N7L C35L 175.2(7)
O10D Eu3 N8L C42L -36.1(7)
O11D Eu3 N8L C42L 138.5(5)
O9D Eu3 N8L C42L -80.6(6)
O12D Eu3 N8L C42L 102.6(6)
N1C Eu3 N8L C42L -128.6(5)
N7L Eu3 N8L C42L -173.8(6)
N1B Eu3 N8L C42L 50.1(6)
N9L Eu3 N8L C42L 3.5(5)
O10D Eu3 N8L C38L 136.3(5)
O11D Eu3 N8L C38L -49.2(6)
O9D Eu3 N8L C38L 91.7(5)
O12D Eu3 N8L C38L -85.1(5)
N1C Eu3 N8L C38L 43.8(6)
N7L Eu3 N8L C38L -1.5(5)
N1B Eu3 N8L C38L -137.5(5)
N9L Eu3 N8L C38L 175.8(6)
O10D Eu3 N9L C43L 153.3(6)
O11D Eu3 N9L C43L -132.7(5)
O9D Eu3 N9L C43L 70.1(5)
O12D Eu3 N9L C43L -67.0(5)
N1C Eu3 N9L C43L 102.6(6)
N7L Eu3 N9L C43L 2.7(6)
N1B Eu3 N9L C43L -134.7(6)
N8L Eu3 N9L C43L -0.2(5)
O10D Eu3 N9L C45L -24.0(6)
O11D Eu3 N9L C45L 50.0(7)
O9D Eu3 N9L C45L -107.1(6)
O12D Eu3 N9L C45L 115.8(6)
N1C Eu3 N9L C45L -74.7(7)
N7L Eu3 N9L C45L -174.6(6)
N1B Eu3 N9L C45L 48.0(6)
N8L Eu3 N9L C45L -177.5(7)
C3L N1L C1L C12L -109.6(7)
Eu1 N1L C1L C12L 77.7(7)
C3L N1L C1L C2L 14.5(7)
Eu1 N1L C1L C2L -158.1(5)
C3L O1L C2L C1L 15.7(7)
N1L C1L C2L O1L -18.2(7)
C12L C1L C2L O1L 102.1(7)
C1L N1L C3L O1L -5.2(9)
Eu1 N1L C3L O1L 168.9(5)
C1L N1L C3L C4L 174.7(7)
Eu1 N1L C3L C4L -11.2(10)
C2L O1L C3L N1L -7.1(9)
C2L O1L C3L C4L 172.9(6)
C8L N2L C4L C5L -0.6(10)
Eu1 N2L C4L C5L -173.4(5)
C8L N2L C4L C3L 178.1(6)
Eu1 N2L C4L C3L 5.3(8)
N1L C3L C4L N2L 4.0(11)
O1L C3L C4L N2L -176.1(6)
N1L C3L C4L C5L -177.3(7)
O1L C3L C4L C5L 2.6(11)
N2L C4L C5L C6L -0.3(11)
C3L C4L C5L C6L -178.8(7)
C4L C5L C6L C7L 0.9(12)
C5L C6L C7L C8L -0.6(11)
C4L N2L C8L C7L 1.0(11)
Eu1 N2L C8L C7L 173.7(5)
C4L N2L C8L C9L -175.3(6)
Eu1 N2L C8L C9L -2.5(8)
C6L C7L C8L N2L -0.3(11)
C6L C7L C8L C9L 175.5(7)
C11L N3L C9L O2L -7.5(8)
Eu1 N3L C9L O2L 174.6(4)
C11L N3L C9L C8L 171.2(6)
Eu1 N3L C9L C8L -6.8(9)
C10L O2L C9L N3L -4.7(8)
C10L O2L C9L C8L 176.6(6)
N2L C8L C9L N3L 6.2(10)
C7L C8L C9L N3L -170.0(7)
N2L C8L C9L O2L -175.2(6)
C7L C8L C9L O2L 8.6(10)
C9L O2L C10L C11L 14.1(7)
C9L N3L C11L C10L 15.1(7)
Eu1 N3L C11L C10L -167.4(5)
C9L N3L C11L C15L -106.4(7)
Eu1 N3L C11L C15L 71.2(7)
O2L C10L C11L N3L -17.5(7)
O2L C10L C11L C15L 100.1(7)
N1L C1L C12L C14L -173.6(6)
C2L C1L C12L C14L 70.5(8)
N1L C1L C12L C13L 62.5(8)
C2L C1L C12L C13L -53.4(9)
N3L C11L C15L C17L -174.6(6)
C10L C11L C15L C17L 72.9(9)
N3L C11L C15L C16L 61.1(8)
C10L C11L C15L C16L -51.5(9)
C20L N4L C18L C29L -124.2(6)
Eu2 N4L C18L C29L 60.2(7)
C20L N4L C18L C19L -0.8(7)
Eu2 N4L C18L C19L -176.5(4)
C20L O3L C19L C18L -2.2(7)
N4L C18L C19L O3L 1.8(7)
C29L C18L C19L O3L 122.4(6)
C18L N4L C20L O3L -0.6(8)
Eu2 N4L C20L O3L 175.7(4)
C18L N4L C20L C21L -179.3(6)
Eu2 N4L C20L C21L -3.0(9)
C19L O3L C20L N4L 1.9(8)
C19L O3L C20L C21L -179.4(6)
C25L N5L C21L C22L -0.6(10)
Eu2 N5L C21L C22L 178.2(5)
C25L N5L C21L C20L -179.7(6)
Eu2 N5L C21L C20L -1.0(7)
N4L C20L C21L N5L 2.7(9)
O3L C20L C21L N5L -176.0(6)
N4L C20L C21L C22L -176.5(7)
O3L C20L C21L C22L 4.8(10)
N5L C21L C22L C23L 1.5(11)
C20L C21L C22L C23L -179.4(7)
C21L C22L C23L C24L -0.8(11)
C22L C23L C24L C25L -0.6(12)
C21L N5L C25L C24L -1.0(10)
Eu2 N5L C25L C24L -179.8(5)
C21L N5L C25L C26L -178.3(6)
Eu2 N5L C25L C26L 3.0(7)
C23L C24L C25L N5L 1.6(11)
C23L C24L C25L C26L 178.5(7)
C28L N6L C26L O4L -7.5(8)
Eu2 N6L C26L O4L 168.3(4)
C28L N6L C26L C25L 172.6(6)
Eu2 N6L C26L C25L -11.5(9)
C27L O4L C26L N6L -4.4(8)
C27L O4L C26L C25L 175.5(6)
N5L C25L C26L N6L 5.7(10)
C24L C25L C26L N6L -171.4(7)
N5L C25L C26L O4L -174.2(6)
C24L C25L C26L O4L 8.7(10)
C26L O4L C27L C28L 13.7(7)
C26L N6L C28L C27L 15.6(7)
Eu2 N6L C28L C27L -159.4(5)
C26L N6L C28L C32L -107.2(6)
Eu2 N6L C28L C32L 77.9(6)
O4L C27L C28L N6L -17.4(7)
O4L C27L C28L C32L 102.5(6)
N4L C18L C29L C31L 59.5(7)
C19L C18L C29L C31L -56.5(8)
N4L C18L C29L C30L -175.2(5)
C19L C18L C29L C30L 68.8(7)
N6L C28L C32L C33L -175.5(5)
C27L C28L C32L C33L 68.6(7)
N6L C28L C32L C34L 59.2(7)
C27L C28L C32L C34L -56.7(8)
C37L N7L C35L C46L -130.8(8)
Eu3 N7L C35L C46L 54.9(9)
C37L N7L C35L C36L -4.2(8)
Eu3 N7L C35L C36L -178.5(6)
C37L O5L C36L C35L -3.0(10)
C46L C35L C36L O5L 128.5(8)
N7L C35L C36L O5L 4.3(9)
C35L N7L C37L O5L 2.7(9)
Eu3 N7L C37L O5L 178.0(5)
C35L N7L C37L C38L -176.6(7)
Eu3 N7L C37L C38L -1.3(10)
C36L O5L C37L N7L 0.2(10)
C36L O5L C37L C38L 179.6(7)
C42L N8L C38L C39L -2.5(11)
Eu3 N8L C38L C39L -175.3(6)
C42L N8L C38L C37L 174.2(6)
Eu3 N8L C38L C37L 1.5(8)
N7L C37L C38L N8L -0.1(11)
O5L C37L C38L N8L -179.4(6)
N7L C37L C38L C39L 176.6(7)
O5L C37L C38L C39L -2.7(11)
N8L C38L C39L C40L 1.2(12)
C37L C38L C39L C40L -175.2(7)
C38L C39L C40L C41L 0.8(12)
C39L C40L C41L C42L -1.3(12)
C38L N8L C42L C41L 2.0(11)
Eu3 N8L C42L C41L 174.6(6)
C38L N8L C42L C43L -178.4(6)
Eu3 N8L C42L C43L -5.8(8)
C40L C41L C42L N8L -0.1(12)
C40L C41L C42L C43L -179.8(7)
C45L N9L C43L O6L -2.8(9)
Eu3 N9L C43L O6L 179.3(5)
C45L N9L C43L C42L 175.2(7)
Eu3 N9L C43L C42L -2.7(9)
C44L O6L C43L N9L -6.4(9)
C44L O6L C43L C42L 175.4(6)
N8L C42L C43L N9L 5.6(11)
C41L C42L C43L N9L -174.7(7)
N8L C42L C43L O6L -176.3(6)
C41L C42L C43L O6L 3.3(11)
C43L O6L C44L C45L 12.1(7)
C43L N9L C45L C49L -114.1(7)
Eu3 N9L C45L C49L 63.4(8)
C43L N9L C45L C44L 9.9(7)
Eu3 N9L C45L C44L -172.6(5)
O6L C44L C45L C49L 107.9(7)
O6L C44L C45L N9L -13.2(7)
N7L C35L C46L C47L -175.0(7)
C36L C35L C46L C47L 66.8(11)
N7L C35L C46L C48L 60.3(9)
C36L C35L C46L C48L -57.9(10)
N9L C45L C49L C50L -178.8(6)
C44L C45L C49L C50L 65.3(9)
N9L C45L C49L C51L 58.0(8)
C44L C45L C49L C51L -57.9(9)
Eu1 O1D C1D N1D 138.8(6)
C2D N1D C1D O1D 175.9(6)
C3D N1D C1D O1D -5.8(10)
Eu1 O3D C7D N3D -138.6(6)
C8D N3D C7D O3D 6.2(12)
C9D N3D C7D O3D 174.9(7)
Eu1 O4D C10D N4D 136.9(10)
C12D N4D C10D O4D -176.7(13)
C11D N4D C10D O4D -12(2)
Eu2 O5D C13D N5D 138.1(5)
C14D N5D C13D O5D 175.2(6)
C15D N5D C13D O5D -4.2(10)
Eu2 O6D C16D N6D -149.7(5)
C18D N6D C16D O6D 3.5(11)
C17D N6D C16D O6D -173.1(7)
Eu2 O7D C19D N7D -140.0(5)
C21D N7D C19D O7D 178.5(6)
C20D N7D C19D O7D 3.5(10)
Eu2 O8D C22D N8D 137.7(5)
C23D N8D C22D O8D 176.2(6)
C24D N8D C22D O8D -4.4(11)
Eu3 O9D C25D N9D 148.0(9)
C26D N9D C25D O9D 177.6(13)
C27D N9D C25D O9D 0.3(19)
Eu3 O10D C28D N10D -166.4(7)
C29D N10D C28D O10D -1.9(15)
C30D N10D C28D O10D -179.8(8)
Eu3 O11D C31D N11D -166.0(9)
C33D N11D C31D O11D -18(2)
C32D N11D C31D O11D 171.6(14)
O4D Eu1 O2D C4D 114.2(10)
O3D Eu1 O2D C4D 46.3(10)
O1D Eu1 O2D C4D -95.4(10)
N4C Eu1 O2D C4D 117.8(10)
N3L Eu1 O2D C4D -30.2(11)
N1L Eu1 O2D C4D -172.6(10)
N7A Eu1 O2D C4D -23.9(10)
N2L Eu1 O2D C4D -133.4(10)
O4D Eu1 O2D C4E 7(2)
O3D Eu1 O2D C4E -61(2)
O1D Eu1 O2D C4E 157(2)
N4C Eu1 O2D C4E 10(2)
N3L Eu1 O2D C4E -138(2)
N1L Eu1 O2D C4E 80(2)
N7A Eu1 O2D C4E -132(2)
N2L Eu1 O2D C4E 119(2)
C5E N2D C4D O2D 166(2)
C6D N2D C4D O2D -16(2)
C5D N2D C4D O2D -171.2(12)
C4E N2D C4D O2D 17.4(17)
C6E N2D C4D O2D 69(4)
C4E O2D C4D N2D -20(2)
Eu1 O2D C4D N2D -147.9(9)
C4D O2D C4E N2D 14.0(13)
Eu1 O2D C4E N2D 153.0(10)
C4D N2D C4E O2D -15.3(15)
C5E N2D C4E O2D -46(3)
C6D N2D C4E O2D 137(2)
C6E N2D C4E O2D -172(2)
O10D Eu3 O12D C34D -40(2)
O11D Eu3 O12D C34D 27(2)
O9D Eu3 O12D C34D 179(2)
N1C Eu3 O12D C34D 74(2)
N7L Eu3 O12D C34D 117(2)
N1B Eu3 O12D C34D -48(2)
N9L Eu3 O12D C34D -116(2)
N8L Eu3 O12D C34D -177(2)
O10D Eu3 O12D C34E 47.6(10)
O11D Eu3 O12D C34E 115.3(10)
O9D Eu3 O12D C34E -92.6(10)
N1C Eu3 O12D C34E 162.0(9)
N7L Eu3 O12D C34E -155.0(10)
N1B Eu3 O12D C34E 40.2(9)
N9L Eu3 O12D C34E -27.7(10)
N8L Eu3 O12D C34E -88.6(10)
C34E O12D C34D N12D 16.9(14)
Eu3 O12D C34D N12D 133.7(15)
C34E N12D C34D O12D -16.7(14)
C35D N12D C34D O12D -4(3)
C35E N12D C34D O12D -68(6)
C36D N12D C34D O12D -178(2)
C36E N12D C34D O12D 154(2)
C34D O12D C34E N12D -16.5(14)
Eu3 O12D C34E N12D -151.6(6)
C34D N12D C34E O12D 15.9(14)
C35D N12D C34E O12D -153.4(16)
C35E N12D C34E O12D -177.1(10)
C36D N12D C34E O12D 81(5)
C36E N12D C34E O12D 5.1(15)
C3S N1S C1S O1S -8(3)
C2S N1S C1S O1S -172.5(15)
